data_7130345
loop_
_publ_author_name
'Broto-Ribas, Anna'
'Guti\'errez, Susana'
'Imaz, Inhar'
'Carn\'e-S\'anchez, Arnau'
'G\'andara, Felipe'
'Juanhuix, Judith'
'Maspoch, Daniel'

_publ_section_title
;
 Synthesis of the Two Isomers of Heteroleptic Rh12L6L&#x2019;6
 Metal-Organic Polyhedra by Screening of Complementary Linkers
;
_journal_name_full 'Chemical Communications'
_journal_paper_doi 10.1039/D2CC03220A
_journal_year 2022
_chemical_formula_moiety 'C174 H108 N6 O60 Rh12, 8(C4 H9 N O)'
_chemical_formula_sum 'C206 H182 N14 O68 Rh12'
_chemical_formula_weight 5176.56
_space_group_crystal_system triclinic
_space_group_IT_number 2
_space_group_name_Hall '-P 1'
_space_group_name_H-M_alt 'P -1'
_atom_sites_solution_hydrogens geom
_audit_creation_date 2022-05-16
_audit_creation_method
;
Olex2 1.2
(compiled 2018.05.29 svn.r3508 for OlexSys, GUI svn.r5506)
;
_audit_update_record
;
2022-05-31 deposited with the CCDC.	2022-07-18 downloaded from the CCDC.
;
_cell_angle_alpha 99.5536(3)
_cell_angle_beta 109.2065(3)
_cell_angle_gamma 113.9476(7)
_cell_formula_units_Z 1
_cell_length_a 20.10034(7)
_cell_length_b 21.47025(6)
_cell_length_c 23.37885(8)
_cell_measurement_reflns_used 65242
_cell_measurement_temperature 100
_cell_measurement_theta_max 33.5385707343
_cell_measurement_theta_min 1.28303527884
_cell_volume 8166.47(8)
_computing_molecular_graphics 'Olex2 (Dolomanov et al., 2009)'
_computing_publication_material 'Olex2 (Dolomanov et al., 2009)'
_computing_structure_refinement 'ShelXL (Sheldrick, 2015)'
_diffrn_ambient_temperature 100.0
_diffrn_measured_fraction_theta_full 0.911
_diffrn_measured_fraction_theta_max 0.750
_diffrn_measurement_device_type synchrotron
_diffrn_radiation_type synchrotron
_diffrn_radiation_wavelength 0.82656
_diffrn_reflns_av_R_equivalents 0.0951
_diffrn_reflns_av_unetI/netI 0.0958
_diffrn_reflns_Laue_measured_fraction_full 0.911
_diffrn_reflns_Laue_measured_fraction_max 0.750
_diffrn_reflns_limit_h_max 23
_diffrn_reflns_limit_h_min -27
_diffrn_reflns_limit_k_max 28
_diffrn_reflns_limit_k_min -28
_diffrn_reflns_limit_l_max 31
_diffrn_reflns_limit_l_min 0
_diffrn_reflns_number 103894
_diffrn_reflns_point_group_measured_fraction_full 0.911
_diffrn_reflns_point_group_measured_fraction_max 0.750
_diffrn_reflns_theta_full 29.731
_diffrn_reflns_theta_max 33.801
_diffrn_reflns_theta_min 1.287
_exptl_absorpt_coefficient_mu 0.971
_exptl_absorpt_correction_type none
_exptl_crystal_density_diffrn 1.053
_exptl_crystal_description prism
_exptl_crystal_F_000 2600
_exptl_crystal_size_max 0.18
_exptl_crystal_size_mid 0.18
_exptl_crystal_size_min 0.16
_refine_diff_density_max 2.493
_refine_diff_density_min -2.024
_refine_diff_density_rms 0.176
_refine_ls_extinction_method none
_refine_ls_goodness_of_fit_ref 1.043
_refine_ls_hydrogen_treatment constr
_refine_ls_matrix_type full
_refine_ls_number_parameters 1268
_refine_ls_number_reflns 31293
_refine_ls_number_restraints 126
_refine_ls_restrained_S_all 1.054
_refine_ls_R_factor_all 0.0823
_refine_ls_R_factor_gt 0.0796
_refine_ls_shift/su_max 0.002
_refine_ls_shift/su_mean 0.000
_refine_ls_structure_factor_coef Fsqd
_refine_ls_weighting_details 'w=1/[\s^2^(Fo^2^)+(0.1650P)^2^+9.0151P] where P=(Fo^2^+2Fc^2^)/3'
_refine_ls_weighting_scheme calc
_refine_ls_wR_factor_gt 0.2431
_refine_ls_wR_factor_ref 0.2478
_reflns_Friedel_coverage 0.000
_reflns_number_gt 28306
_reflns_number_total 31293
_reflns_threshold_expression 'I > 2\s(I)'
_cod_data_source_file d2cc03220a2.cif
_cod_data_source_block shelx_CCDC5
_cod_original_cell_volume 8166.45(6)
_cod_database_code 7130345
_shelx_shelxl_version_number 2018/1
_shelx_space_group_comment
;
The symmetry employed for this shelxl refinement is uniquely defined
by the following loop, which should always be used as a source of
symmetry information in preference to the above space-group names.
They are only intended as comments.
;
_shelx_estimated_absorpt_t_max 0.860
_shelx_estimated_absorpt_t_min 0.845
_olex2_refinement_description
;
1. Fixed Uiso
 At 1.2 times of:
  All C(H) groups
 At 1.5 times of:
  All C(H,H,H) groups
2. Restrained distances
 H3DB_$1-H11I
 2.2 with sigma of 0.02
 C47C-C38C
 1.44 with sigma of 0.02
 C48C-C45C
 1.44 with sigma of 0.02
 C48C-C47C
 1.5 with sigma of 0.02
 C44C-C47C
 3.7 with sigma of 0.02
 C39C-C48C
 3.7 with sigma of 0.02
 H9P_$1-H8DC
 2.1 with sigma of 0.02
 C47C-C39C \\sim C47C-C37C
 with sigma of 0.02
 C47C-C38C \\sim C48C-C45C
 with sigma of 0.02
 C48C-C46C \\sim C48C-C44C
 with sigma of 0.02
3. Rigid bond restraints
 C39C, C34C, C35C, C36C, C37C, C38C, C47C, C48C, C45C
 with sigma for 1-2 distances of 0.01 and sigma for 1-3 distances of 0.01
 O3D, N3D, C12D, C10D, C9D, C11D
 with sigma for 1-2 distances of 0.01 and sigma for 1-3 distances of 0.01
 O10C, C33C
 with sigma for 1-2 distances of 0.01 and sigma for 1-3 distances of 0.01
 C14P, C13P
 with sigma for 1-2 distances of 0.01 and sigma for 1-3 distances of 0.01
4. Uiso/Uaniso restraints and constraints
O3D \\sim N3D \\sim C10D \\sim C12D \\sim C9D \\sim C11D: within 2A with sigma
of 0.04 and sigma for terminal atoms of 0.08
C47C \\sim C48C \\sim C38C \\sim C37C \\sim C36C \\sim C35C \\sim C34C \\sim
C39C \\sim C45C: within 2A with sigma of 0.04 and sigma for terminal atoms of
0.08
Uanis(C11I) = Uanis(C12I) = Uanis(C13I)
Uanis(C16D) = Uanis(N4D) = Uanis(C14D) = Uanis(C13D) = Uanis(C15D) = Uanis(O4D)
Uanis(C48C) = Uanis(C47C)
Uanis(C21I) = Uanis(C20I) = Uanis(C19I)
5.a Me refined with riding coordinates:
 C8D(H8DA,H8DB,H8DC), C3D(H3DA,H3DB,H3DC), C7D(H7DA,H7DB,H7DC), C5D(H5DA,H5DB,
 H5DC), C9D(H9DA,H9DB,H9DC), C11D(H11A,H11B,H11D), C16D(H16A,H16B,H16D),
 C12D(H12A,H12B,H12D), C15D(H15A,H15B,H15D), C1D(H1DA,H1DB,H1DC), C13D(H13A,
 H13B,H13C)
5.b Aromatic/amide H refined with riding coordinates:
 C19C(H19C), C10P(H10P), C9P(H9P), C7I(H7I), C23I(H23I), C20C(H20C), C7C(H7C),
 C19I(H19I), C28C(H28C), C30C(H30C), C15C(H15C), C44C(H44C), C46C(H46C),
 C42C(H42C), C43C(H43C), C23C(H23C), C6P(H6P), C5P(H5P), C12I(H12I), C31C(H31C),
  C11P(H11P), C7P(H7P), C1P(H1P), C20I(H20I), C12P(H12P), C3C(H3C), C5I(H5I),
 C4C(H4C), C21C(H21C), C26C(H26C), C14C(H14C), C27C(H27C), C32C(H32C), C3I(H3I),
  C11I(H11I), C15I(H15I), C16C(H16C), C10C(H10C), C48C(H48C), C5C(H5C),
 C4P(H4P), C2P(H2P), C15P(H15P), C21I(H21I), C12C(H12C), C14P(H14P), C4I(H4I),
 C11C(H11C), C13I(H13I), C37C(H37C), C36C(H36C), C35C(H35C), C39C(H39C),
 C47C(H47C)
5.c Fitted hexagon refined as free rotating group:
 C44C(C45C,C46C,C41C,C42C,C43C), C37C(C36C,C35C,C34C,C39C,C38C)
5.d Idealised Me refined as rotating group:
 C4D(H4DA,H4DB,H4DC)
;
_smtbx_masks_void_probe_radius 1.2
_smtbx_masks_void_truncation_radius 1.2
_olex2_submission_special_instructions 'No special instructions were received'

loop_
_space_group_symop_operation_xyz
'x, y, z'
'-x, -y, -z'

loop_
_atom_site_label
_atom_site_type_symbol
_atom_site_fract_x
_atom_site_fract_y
_atom_site_fract_z
_atom_site_U_iso_or_equiv
_atom_site_adp_type
_atom_site_occupancy
_atom_site_site_symmetry_order
_atom_site_calc_flag
_atom_site_refinement_flags_posn
_atom_site_refinement_flags_adp
_atom_site_refinement_flags_occupancy
_atom_site_disorder_assembly
_atom_site_disorder_group
Rh5 Rh 0.30432(2) -0.15890(2) 0.22059(2) 0.04298(10) Uani 1 1 d . . . . .
Rh1 Rh 0.51815(2) 0.32390(2) 0.11500(2) 0.04588(11) Uani 1 1 d . . . . .
Rh2 Rh 0.37548(2) 0.23911(2) 0.06362(2) 0.04706(11) Uani 1 1 d . . . . .
Rh6 Rh 0.21409(2) -0.12870(2) 0.14979(2) 0.04745(11) Uani 1 1 d . . . . .
Rh3 Rh 0.20019(2) 0.25916(2) 0.40865(2) 0.04815(11) Uani 1 1 d . . . . .
Rh4 Rh 0.12869(3) 0.19009(3) 0.29511(2) 0.06131(13) Uani 1 1 d . . . . .
O2I O 0.3722(2) 0.27651(19) 0.14900(18) 0.0553(8) Uani 1 1 d . . . . .
O6C O 0.3576(2) 0.31865(17) 0.03590(17) 0.0508(7) Uani 1 1 d . . . . .
O12I O 0.4028(2) 0.16497(17) 0.0957(2) 0.0570(8) Uani 1 1 d . . . . .
O7I O 0.3234(2) -0.08138(19) 0.29663(17) 0.0566(8) Uani 1 1 d . . . . .
O5C O 0.4912(2) 0.39965(16) 0.08787(17) 0.0481(7) Uani 1 1 d . . . . .
C19C C 0.4662(3) 0.5087(2) 0.0545(3) 0.0520(10) Uani 1 1 d . . . . .
H19C H 0.517999 0.523254 0.087366 0.062 Uiso 1 1 calc R . . . .
O4C O -0.0316(2) -0.1304(2) -0.30945(19) 0.0696(10) Uani 1 1 d . . . . .
O1C O 0.5222(2) 0.28795(17) 0.03069(17) 0.0501(7) Uani 1 1 d . . . . .
O2P O 0.3677(3) 0.4365(2) 0.7070(2) 0.0783(12) Uani 1 1 d . . . . .
O5I O 0.2407(2) 0.18782(19) 0.42236(17) 0.0565(8) Uani 1 1 d . . . . .
O11I O 0.5374(2) 0.24410(18) 0.1397(2) 0.0595(9) Uani 1 1 d . . . . .
O2C O 0.3881(2) 0.20644(17) -0.01697(18) 0.0535(8) Uani 1 1 d . . . . .
O9I O 0.3969(2) -0.08059(17) 0.21034(18) 0.0528(8) Uani 1 1 d . . . . .
C10P C 0.3129(4) 0.3113(3) 0.5552(3) 0.0700(16) Uani 1 1 d . . . . .
H10P H 0.323156 0.273736 0.540484 0.084 Uiso 1 1 calc R . . . .
C9P C 0.3513(5) 0.3486(3) 0.6192(3) 0.0728(16) Uani 1 1 d . . . . .
H9P H 0.390465 0.339739 0.646908 0.087 Uiso 1 1 calc DR . . . .
O11C O -0.2781(2) 0.23716(17) -0.14209(16) 0.0485(7) Uani 1 1 d . . . . .
C7I C 0.3657(3) 0.3156(3) 0.2666(2) 0.0531(10) Uani 1 1 d . . . . .
H7I H 0.318186 0.275722 0.231749 0.064 Uiso 1 1 calc R . . . .
O12C O -0.1951(2) 0.20727(19) -0.07477(16) 0.0543(8) Uani 1 1 d . . . . .
N3P N 0.3867(3) -0.1898(2) 0.2797(2) 0.0509(9) Uani 1 1 d . . . . .
C23I C 0.4316(4) 0.0674(3) 0.1492(3) 0.0595(12) Uani 1 1 d . . . . .
H23I H 0.377379 0.057988 0.129251 0.071 Uiso 1 1 calc R . . . .
O8C O -0.2055(2) 0.23358(18) -0.22630(19) 0.0539(8) Uani 1 1 d . . . . .
O1I O 0.5072(2) 0.35374(18) 0.19699(17) 0.0528(7) Uani 1 1 d . . . . .
O6I O 0.1744(3) 0.1229(2) 0.31549(19) 0.0677(10) Uani 1 1 d . . . . .
N1P N 0.6486(2) 0.3972(2) 0.1664(2) 0.0502(9) Uani 1 1 d . . . . .
O3I O 0.2977(2) 0.3173(2) 0.39247(17) 0.0574(8) Uani 1 1 d . . . . .
C24C C -0.1355(3) 0.2410(3) -0.1937(3) 0.0530(11) Uani 1 1 d . . . . .
O8I O 0.2362(2) -0.05473(19) 0.23045(19) 0.0607(9) Uani 1 1 d . . . . .
N2D N 0.4603(10) 0.5655(7) 0.1958(4) 0.169(6) Uani 1 1 d . . . . .
O1P O 0.8892(3) 0.5004(4) 0.2941(3) 0.110(2) Uani 1 1 d . . . . .
C20C C 0.4508(3) 0.5581(3) 0.0280(3) 0.0549(11) Uani 1 1 d . . . . .
H20C H 0.493072 0.606947 0.043396 0.066 Uiso 1 1 calc R . . . .
C18I C 0.4478(4) 0.0194(3) 0.1752(3) 0.0657(14) Uani 1 1 d . . . . .
O2W O 0.0490(6) 0.1194(6) 0.1847(3) 0.205(6) Uani 1 1 d . . . . .
O9C O 0.1582(3) 0.3282(2) 0.39018(19) 0.0638(9) Uani 1 1 d . . . . .
O3C O -0.0966(2) -0.1944(2) -0.41636(18) 0.0592(8) Uani 1 1 d . . . . .
O1W O 0.2366(3) 0.1553(3) 0.0011(4) 0.116(2) Uani 1 1 d . . . . .
O7C O -0.1214(2) 0.20544(19) -0.15754(19) 0.0568(8) Uani 1 1 d . . . . .
O10C O 0.0894(3) 0.2635(3) 0.2834(2) 0.0745(11) Uani 1 1 d . U . . .
C8D C 0.5456(4) 0.6073(3) 0.2245(3) 0.0631(13) Uani 1 1 d . . . . .
H8DA H 0.569053 0.578148 0.240891 0.095 Uiso 1 1 calc R . . . .
H8DB H 0.563209 0.622199 0.192245 0.095 Uiso 1 1 calc R . . . .
H8DC H 0.563799 0.650504 0.260291 0.095 Uiso 1 1 calc DR . . . .
C7C C 0.3960(3) 0.1539(3) -0.1299(3) 0.0593(12) Uani 1 1 d . . . . .
H7C H 0.344116 0.137629 -0.130620 0.071 Uiso 1 1 calc R . . . .
N2P N 0.2631(3) 0.3223(2) 0.5121(2) 0.0488(8) Uani 1 1 d . . . . .
C22I C 0.4950(4) 0.1305(3) 0.1519(3) 0.0654(14) Uani 1 1 d . . . . .
O10I O 0.3111(2) -0.05303(19) 0.1450(2) 0.0579(8) Uani 1 1 d . . . . .
C19I C 0.5265(5) 0.0320(5) 0.2036(7) 0.128(3) Uani 1 1 d . . . . .
H19I H 0.537545 -0.001420 0.221397 0.154 Uiso 1 1 calc R . . . .
O3W O 0.1329(5) -0.0946(5) 0.0822(4) 0.146(3) Uani 1 1 d . . . . .
C4D C 0.7120(9) 0.7984(6) 0.3144(5) 0.140(5) Uani 1 1 d . . . . .
H4DA H 0.737433 0.831635 0.294413 0.210 Uiso 1 1 calc GR . . . .
H4DB H 0.653011 0.777447 0.292376 0.210 Uiso 1 1 calc GR . . . .
H4DC H 0.725485 0.759341 0.310565 0.210 Uiso 1 1 calc GR . . . .
C28C C 0.0699(4) 0.3943(3) -0.2047(3) 0.0645(13) Uani 1 1 d . . . . .
H28C H 0.115847 0.427942 -0.207950 0.077 Uiso 1 1 calc R . . . .
C30C C 0.0126(3) 0.3170(3) -0.1522(3) 0.0557(11) Uani 1 1 d . . . . .
H30C H 0.018589 0.296886 -0.118793 0.067 Uiso 1 1 calc R . . . .
C15C C 0.3314(4) 0.0735(3) -0.2459(3) 0.0676(14) Uani 1 1 d . . . . .
H15C H 0.340295 0.061987 -0.282751 0.081 Uiso 1 1 calc R . . . .
C44C C -0.1580(4) 0.4326(3) 0.0661(3) 0.162(6) Uani 1 1 d D . . . .
H44C H -0.141943 0.474532 0.100009 0.194 Uiso 1 1 calc R . . . .
C45C C -0.1276(3) 0.3862(3) 0.07882(17) 0.121(4) Uani 1 1 d DG U . . .
C46C C -0.1511(3) 0.3248(3) 0.02914(19) 0.0812(19) Uani 1 1 d DG . . . .
H46C H -0.130301 0.293088 0.037865 0.097 Uiso 1 1 calc R . . . .
C41C C -0.2051(2) 0.3100(2) -0.03331(17) 0.0615(13) Uani 1 1 d G . . . .
C42C C -0.2355(3) 0.3564(2) -0.0461(2) 0.086(2) Uani 1 1 d G . . . .
H42C H -0.272395 0.346231 -0.088758 0.103 Uiso 1 1 calc R . . . .
C43C C -0.2120(4) 0.4177(3) 0.0036(3) 0.136(4) Uani 1 1 d G . . . .
H43C H -0.232793 0.449480 -0.005122 0.163 Uiso 1 1 calc R . . . .
C23C C 0.3272(3) 0.4161(2) -0.0152(2) 0.0500(10) Uani 1 1 d . . . . .
H23C H 0.284629 0.367615 -0.029197 0.060 Uiso 1 1 calc R . . . .
O4I O 0.2291(3) 0.2514(2) 0.28551(18) 0.0671(10) Uani 1 1 d . . . . .
C6P C 0.2505(5) 0.3770(4) 0.5349(3) 0.082(2) Uani 1 1 d . . . . .
H6P H 0.216576 0.388859 0.505012 0.099 Uiso 1 1 calc R . . . .
C5P C 0.6805(3) 0.4569(3) 0.2154(3) 0.0637(13) Uani 1 1 d . . . . .
H5P H 0.645871 0.474707 0.220627 0.076 Uiso 1 1 calc R . . . .
C12I C 0.3477(7) 0.0601(6) 0.4571(4) 0.120(2) Uani 1 1 d . . . . .
H12I H 0.380291 0.066578 0.500030 0.144 Uiso 1 1 calc R . . . .
C6C C 0.4023(4) 0.1251(3) -0.1858(3) 0.0623(13) Uani 1 1 d . . . . .
C17I C 0.3798(3) -0.0435(2) 0.1772(3) 0.0515(10) Uani 1 1 d . . . . .
C25C C -0.0643(3) 0.2965(3) -0.1974(3) 0.0540(11) Uani 1 1 d . . . . .
C14I C 0.2929(4) 0.0038(3) 0.3411(3) 0.0720(16) Uani 1 1 d . . . . .
O1D O 0.8556(6) 0.9148(6) 0.4907(6) 0.183(4) Uani 1 1 d . . . . .
C31C C 0.2329(3) 0.4449(3) -0.0924(3) 0.0572(11) Uani 1 1 d . . . . .
H31C H 0.231307 0.473731 -0.119062 0.069 Uiso 1 1 calc R . . . .
C11P C 0.4641(4) -0.1429(3) 0.3166(3) 0.0606(12) Uani 1 1 d . . . . .
H11P H 0.481747 -0.092895 0.323008 0.073 Uiso 1 1 calc R . . . .
C7P C 0.2852(5) 0.4158(4) 0.5996(4) 0.089(2) Uani 1 1 d . . . . .
H7P H 0.275748 0.454069 0.613918 0.107 Uiso 1 1 calc R . . . .
C29C C 0.0817(3) 0.3671(3) -0.1553(3) 0.0570(11) Uani 1 1 d . . . . .
C1P C 0.6968(4) 0.3732(3) 0.1574(4) 0.0709(16) Uani 1 1 d . . . . .
H1P H 0.673923 0.330857 0.121319 0.085 Uiso 1 1 calc R . . . .
C2D C 0.8256(6) 0.8771(6) 0.4242(5) 0.100(2) Uani 1 1 d . . . . .
C20I C 0.5904(5) 0.0952(5) 0.2059(7) 0.128(3) Uani 1 1 d . . . . .
H20I H 0.644805 0.104972 0.226234 0.154 Uiso 1 1 calc R . . . .
C12P C 0.5226(4) -0.1618(4) 0.3472(3) 0.0754(16) Uani 1 1 d . . . . .
H12P H 0.577847 -0.125985 0.373321 0.090 Uiso 1 1 calc R . . . .
N1D N 0.7442(7) 0.8416(5) 0.3884(5) 0.131(3) Uani 1 1 d . . . . .
C3C C 0.5411(4) 0.2273(3) -0.0724(3) 0.0635(13) Uani 1 1 d . . . . .
H3C H 0.588150 0.262433 -0.034188 0.076 Uiso 1 1 calc R . . . .
C6I C 0.3656(3) 0.3394(3) 0.3263(3) 0.0586(12) Uani 1 1 d . . . . .
C10I C 0.2607(4) 0.0927(3) 0.3846(3) 0.0685(14) Uani 1 1 d . . . . .
C8P C 0.3343(3) 0.3987(3) 0.6441(2) 0.0566(11) Uani 1 1 d . . . . .
C5I C 0.4351(4) 0.3996(3) 0.3771(3) 0.0683(14) Uani 1 1 d . . . . .
H5I H 0.434740 0.416387 0.417160 0.082 Uiso 1 1 calc R . . . .
C2C C 0.4643(3) 0.2052(2) -0.0745(3) 0.0532(11) Uani 1 1 d . . . . .
C4C C 0.5488(4) 0.1973(3) -0.1270(4) 0.0727(16) Uani 1 1 d . . . . .
H4C H 0.600646 0.211133 -0.125810 0.087 Uiso 1 1 calc R . . . .
C21C C 0.3767(3) 0.5377(3) -0.0193(3) 0.0550(11) Uani 1 1 d . . . . .
H21C H 0.368886 0.572491 -0.036764 0.066 Uiso 1 1 calc R . . . .
C9C C 0.0393(4) -0.1002(3) -0.3705(3) 0.0674(14) Uani 1 1 d . . . . .
C26C C -0.0743(4) 0.3253(3) -0.2462(3) 0.0634(13) Uani 1 1 d . . . . .
H26C H -0.127166 0.311441 -0.276813 0.076 Uiso 1 1 calc R . . . .
C14C C 0.1093(4) -0.0493(3) -0.3147(3) 0.0674(14) Uani 1 1 d . . . . .
H14C H 0.106911 -0.041653 -0.274414 0.081 Uiso 1 1 calc R . . . .
C8C C -0.0352(3) -0.1449(3) -0.3651(3) 0.0605(12) Uani 1 1 d . . . . .
C3D C 0.7007(3) 0.8439(4) 0.4113(3) 0.0638(13) Uani 1 1 d . . . . .
H3DA H 0.644331 0.815138 0.378102 0.096 Uiso 1 1 calc R . . . .
H3DB H 0.707529 0.824127 0.446333 0.096 Uiso 1 1 calc DR . . . .
H3DC H 0.713914 0.894490 0.428451 0.096 Uiso 1 1 calc R . . . .
C27C C -0.0072(4) 0.3743(3) -0.2502(3) 0.0664(14) Uani 1 1 d . . . . .
H27C H -0.013426 0.394197 -0.283721 0.080 Uiso 1 1 calc R . . . .
C40C C -0.2285(3) 0.2466(3) -0.0869(2) 0.0519(10) Uani 1 1 d . . . . .
C13P C 0.4968(5) -0.2326(5) 0.3379(4) 0.0851(19) Uani 1 1 d . U . . .
C32C C 0.1627(3) 0.3892(3) -0.1045(3) 0.0565(11) Uani 1 1 d . . . . .
H32C H 0.164460 0.360424 -0.077859 0.068 Uiso 1 1 calc R . . . .
C3I C 0.5060(4) 0.4101(3) 0.3106(3) 0.0663(14) Uani 1 1 d . . . . .
H3I H 0.554408 0.433350 0.305842 0.080 Uiso 1 1 calc R . . . .
C17C C 0.4186(3) 0.3806(2) 0.0540(2) 0.0470(10) Uani 1 1 d . . . . .
C11I C 0.3078(7) 0.0999(6) 0.4466(4) 0.120(2) Uani 1 1 d . . . . .
H11I H 0.312917 0.132682 0.482542 0.144 Uiso 1 1 calc DR . . . .
C15I C 0.2537(4) 0.0440(3) 0.3325(3) 0.0629(13) Uani 1 1 d . . . . .
H15I H 0.221247 0.038364 0.289805 0.075 Uiso 1 1 calc R . . . .
C16C C 0.2564(4) 0.0414(3) -0.2536(3) 0.0742(17) Uani 1 1 d . . . . .
H16C H 0.247738 0.050806 -0.216293 0.089 Uiso 1 1 calc R . . . .
C10C C 0.0412(4) -0.1075(4) -0.4311(3) 0.0756(16) Uani 1 1 d . . . . .
H10C H -0.006829 -0.138792 -0.470029 0.091 Uiso 1 1 calc R . . . .
C48C C -0.0741(7) 0.4065(8) 0.1410(5) 0.181(4) Uani 1 1 d D U . . .
H48C H -0.058888 0.455296 0.161808 0.217 Uiso 1 1 calc R . . . .
C5C C 0.4794(4) 0.1479(3) -0.1815(3) 0.0706(15) Uani 1 1 d . . . . .
H5C H 0.484418 0.128216 -0.218402 0.085 Uiso 1 1 calc R . . . .
C1I C 0.4380(3) 0.3248(2) 0.1971(2) 0.0516(10) Uani 1 1 d . . . . .
C4P C 0.7585(4) 0.4942(4) 0.2583(3) 0.0764(17) Uani 1 1 d . . . . .
H4P H 0.778433 0.537289 0.292632 0.092 Uiso 1 1 calc R . . . .
O3P O 0.5479(4) -0.2575(4) 0.3629(3) 0.112(2) Uani 1 1 d . . . . .
C2I C 0.4358(3) 0.3508(3) 0.2589(2) 0.0520(10) Uani 1 1 d . . . . .
C18C C 0.4019(3) 0.4362(3) 0.0306(3) 0.0506(10) Uani 1 1 d . . . . .
C13C C 0.1824(4) -0.0094(4) -0.3167(3) 0.0727(15) Uani 1 1 d . . . . .
C9I C 0.2213(4) 0.1367(3) 0.3729(3) 0.0619(13) Uani 1 1 d . . . . .
C2P C 0.7780(4) 0.4063(4) 0.1975(4) 0.0763(17) Uani 1 1 d . . . . .
H2P H 0.811094 0.388183 0.189111 0.092 Uiso 1 1 calc R . . . .
C24I C 0.4756(3) 0.1831(3) 0.1256(3) 0.0552(11) Uani 1 1 d . . . . .
O2D O 0.4614(10) 0.6632(6) 0.1702(5) 0.215(6) Uani 1 1 d . . . . .
C15P C 0.3611(4) -0.2605(3) 0.2725(3) 0.0699(15) Uani 1 1 d . . . . .
H15P H 0.305378 -0.295148 0.246578 0.084 Uiso 1 1 calc R . . . .
C21I C 0.5738(5) 0.1418(5) 0.1789(7) 0.128(3) Uani 1 1 d . . . . .
H21I H 0.616522 0.182586 0.178508 0.154 Uiso 1 1 calc R . . . .
C16I C 0.2839(4) -0.0481(3) 0.2853(3) 0.0605(13) Uani 1 1 d . . . . .
C22C C 0.3112(3) 0.4662(3) -0.0428(3) 0.0555(11) Uani 1 1 d . . . . .
C12C C 0.1827(4) -0.0183(4) -0.3761(4) 0.0797(17) Uani 1 1 d . . . . .
H12C H 0.231398 0.010551 -0.378553 0.096 Uiso 1 1 calc R . . . .
C8I C 0.2918(3) 0.3002(3) 0.3347(3) 0.0572(11) Uani 1 1 d . . . . .
C14P C 0.4141(6) -0.2838(4) 0.3021(4) 0.093(2) Uani 1 1 d . U . . .
H14P H 0.394797 -0.333417 0.298175 0.111 Uiso 1 1 calc R . . . .
C1C C 0.4577(3) 0.2354(2) -0.0169(3) 0.0526(11) Uani 1 1 d . . . . .
C4I C 0.5039(4) 0.4344(4) 0.3687(3) 0.0752(16) Uani 1 1 d . . . . .
H4I H 0.550605 0.475648 0.402994 0.090 Uiso 1 1 calc R . . . .
C6D C 0.4194(7) 0.5912(5) 0.1725(4) 0.097(3) Uani 1 1 d . . . . .
C11C C 0.1141(5) -0.0681(5) -0.4326(3) 0.091(2) Uani 1 1 d . . . . .
H11C H 0.117392 -0.075027 -0.472587 0.109 Uiso 1 1 calc R . . . .
C3P C 0.8105(4) 0.4681(4) 0.2515(3) 0.0723(16) Uani 1 1 d . . . . .
C13I C 0.3401(7) 0.0104(6) 0.4049(4) 0.120(2) Uani 1 1 d . . . . .
H13I H 0.365804 -0.018163 0.411845 0.144 Uiso 1 1 calc R . . . .
C33C C 0.1138(4) 0.3163(4) 0.3331(3) 0.0754(16) Uani 1 1 d . U . . .
C7D C 0.4311(5) 0.4888(4) 0.2000(4) 0.0839(19) Uani 1 1 d . . . . .
H7DA H 0.478131 0.483243 0.221574 0.126 Uiso 1 1 calc R . . . .
H7DB H 0.399300 0.482017 0.224746 0.126 Uiso 1 1 calc R . . . .
H7DC H 0.397391 0.452486 0.156388 0.126 Uiso 1 1 calc R . . . .
C37C C 0.0341(5) 0.4659(4) 0.2979(5) 0.170(4) Uani 1 1 d D U . . .
H37C H 0.016496 0.499746 0.289592 0.204 Uiso 1 1 calc R . . . .
C36C C 0.0820(5) 0.4760(4) 0.3609(4) 0.157(4) Uani 1 1 d G U . . .
H36C H 0.097175 0.516795 0.395565 0.189 Uiso 1 1 calc R . . . .
C35C C 0.1077(4) 0.4264(4) 0.3731(3) 0.122(3) Uani 1 1 d G U . . .
H35C H 0.140428 0.433311 0.416119 0.146 Uiso 1 1 calc R . . . .
C34C C 0.0854(3) 0.3667(3) 0.3224(3) 0.093(2) Uani 1 1 d G U . . .
C39C C 0.0375(4) 0.3565(4) 0.2594(3) 0.129(3) Uani 1 1 d DG U . . .
H39C H 0.022324 0.315728 0.224725 0.155 Uiso 1 1 calc R . . . .
C38C C 0.0118(4) 0.4061(5) 0.2472(4) 0.161(4) Uani 1 1 d DG U . . .
C47C C -0.0366(7) 0.3879(8) 0.1821(6) 0.181(4) Uani 1 1 d D U . . .
H47C H -0.044251 0.342482 0.159927 0.217 Uiso 1 1 calc R . . . .
O4D O 0.5953(9) 0.3314(7) 0.4263(6) 0.219(3) Uani 1 1 d . . . . .
O3D O 0.3860(8) 0.5547(5) 0.3125(6) 0.186(5) Uani 1 1 d . U . . .
C5D C 0.3320(8) 0.5428(9) 0.1438(6) 0.159(6) Uani 1 1 d . . . . .
H5DA H 0.304006 0.568443 0.126233 0.239 Uiso 1 1 calc R . . . .
H5DB H 0.316577 0.499940 0.109026 0.239 Uiso 1 1 calc R . . . .
H5DC H 0.316548 0.527669 0.176919 0.239 Uiso 1 1 calc R . . . .
C10D C 0.3875(12) 0.5374(10) 0.4028(8) 0.166(4) Uani 1 1 d . U . . .
N4D N 0.4866(11) 0.2380(9) 0.3409(8) 0.219(3) Uani 1 1 d . . . . .
C9D C 0.3467(10) 0.5039(10) 0.4449(7) 0.171(5) Uani 1 1 d . U . . .
H9DA H 0.387661 0.523199 0.489743 0.256 Uiso 1 1 calc R . . . .
H9DB H 0.304494 0.516485 0.442941 0.256 Uiso 1 1 calc R . . . .
H9DC H 0.322358 0.450884 0.428317 0.256 Uiso 1 1 calc R . . . .
C11D C 0.2687(10) 0.4619(8) 0.3138(10) 0.182(6) Uani 1 1 d . U . . .
H11A H 0.262006 0.454524 0.352213 0.273 Uiso 1 1 calc R . . . .
H11B H 0.226573 0.471419 0.288298 0.273 Uiso 1 1 calc R . . . .
H11D H 0.263872 0.418268 0.287581 0.273 Uiso 1 1 calc R . . . .
C16D C 0.4588(13) 0.2345(11) 0.4031(8) 0.219(3) Uani 1 1 d . . . . .
H16A H 0.401416 0.198220 0.385806 0.329 Uiso 1 1 calc R . . . .
H16B H 0.491773 0.221129 0.434311 0.329 Uiso 1 1 calc R . . . .
H16D H 0.467438 0.282272 0.424613 0.329 Uiso 1 1 calc R . . . .
C12D C 0.4658(15) 0.6117(15) 0.4613(13) 0.37(2) Uani 1 1 d . U . . .
H12A H 0.477773 0.602800 0.502366 0.549 Uiso 1 1 calc R . . . .
H12B H 0.513078 0.625114 0.452282 0.549 Uiso 1 1 calc R . . . .
H12D H 0.453204 0.651318 0.464207 0.549 Uiso 1 1 calc R . . . .
C15D C 0.4383(13) 0.1839(11) 0.2754(8) 0.219(3) Uani 1 1 d . . . . .
H15A H 0.382199 0.155006 0.268310 0.329 Uiso 1 1 calc R . . . .
H15B H 0.439552 0.208703 0.243808 0.329 Uiso 1 1 calc R . . . .
H15D H 0.461065 0.151854 0.270220 0.329 Uiso 1 1 calc R . . . .
C14D C 0.5625(15) 0.2877(12) 0.3720(10) 0.219(3) Uani 1 1 d . . . . .
N3D N 0.3449(10) 0.5212(9) 0.3326(8) 0.204(6) Uani 1 1 d . U . . .
C1D C 0.8906(12) 0.8862(13) 0.4005(11) 0.228(10) Uani 1 1 d . . . . .
H1DA H 0.944392 0.914451 0.437329 0.342 Uiso 1 1 calc R . . . .
H1DB H 0.881916 0.838204 0.379598 0.342 Uiso 1 1 calc R . . . .
H1DC H 0.886935 0.911604 0.369441 0.342 Uiso 1 1 calc R . . . .
C13D C 0.6063(13) 0.3109(11) 0.3242(9) 0.219(3) Uani 1 1 d . . . . .
H13A H 0.574977 0.271985 0.281966 0.329 Uiso 1 1 calc R . . . .
H13B H 0.608244 0.355840 0.318910 0.329 Uiso 1 1 calc R . . . .
H13C H 0.661505 0.318573 0.343567 0.329 Uiso 1 1 calc R . . . .

loop_
_atom_site_aniso_label
_atom_site_aniso_U_11
_atom_site_aniso_U_22
_atom_site_aniso_U_33
_atom_site_aniso_U_23
_atom_site_aniso_U_13
_atom_site_aniso_U_12
Rh5 0.04892(19) 0.03561(17) 0.04832(19) 0.01688(14) 0.01764(16) 0.02634(14)
Rh1 0.04704(19) 0.03696(18) 0.0580(2) 0.02127(15) 0.02619(17) 0.02026(14)
Rh2 0.04720(19) 0.03900(18) 0.0579(2) 0.02173(15) 0.02587(17) 0.01978(15)
Rh6 0.0528(2) 0.04058(18) 0.0537(2) 0.01959(15) 0.01839(17) 0.02985(16)
Rh3 0.0574(2) 0.0525(2) 0.04109(19) 0.01770(15) 0.02079(17) 0.03292(17)
Rh4 0.0612(2) 0.0719(3) 0.0407(2) 0.01672(18) 0.01928(18) 0.0276(2)
O2I 0.0538(18) 0.0561(19) 0.062(2) 0.0271(16) 0.0320(17) 0.0247(15)
O6C 0.0521(17) 0.0431(16) 0.0615(19) 0.0234(14) 0.0276(16) 0.0233(14)
O12I 0.0547(19) 0.0389(16) 0.077(2) 0.0285(15) 0.0290(18) 0.0199(14)
O7I 0.067(2) 0.0526(18) 0.0534(19) 0.0165(15) 0.0171(17) 0.0402(17)
O5C 0.0498(17) 0.0375(14) 0.0607(18) 0.0234(13) 0.0263(15) 0.0208(13)
C19C 0.056(2) 0.043(2) 0.061(3) 0.020(2) 0.030(2) 0.024(2)
O4C 0.062(2) 0.077(3) 0.055(2) 0.0181(18) 0.0248(18) 0.0232(19)
O1C 0.0501(16) 0.0416(15) 0.0604(18) 0.0185(14) 0.0285(15) 0.0207(13)
O2P 0.099(3) 0.068(2) 0.053(2) 0.0026(18) 0.027(2) 0.041(2)
O5I 0.075(2) 0.0510(18) 0.0486(17) 0.0107(14) 0.0268(17) 0.0382(17)
O11I 0.0551(19) 0.0414(16) 0.085(3) 0.0303(17) 0.0319(19) 0.0226(15)
O2C 0.0530(17) 0.0441(16) 0.063(2) 0.0184(14) 0.0265(16) 0.0229(14)
O9I 0.0531(17) 0.0413(15) 0.067(2) 0.0239(15) 0.0220(16) 0.0280(14)
C10P 0.099(4) 0.068(3) 0.051(3) 0.013(2) 0.018(3) 0.062(3)
C9P 0.109(5) 0.070(3) 0.047(3) 0.019(2) 0.020(3) 0.063(4)
O11C 0.0536(17) 0.0436(15) 0.0520(18) 0.0161(13) 0.0192(15) 0.0305(14)
C7I 0.061(3) 0.058(3) 0.049(2) 0.027(2) 0.022(2) 0.035(2)
O12C 0.0606(19) 0.0542(18) 0.0477(17) 0.0169(14) 0.0170(16) 0.0338(16)
N3P 0.062(2) 0.050(2) 0.051(2) 0.0243(17) 0.0230(19) 0.0358(19)
C23I 0.064(3) 0.042(2) 0.079(3) 0.027(2) 0.036(3) 0.025(2)
O8C 0.0548(18) 0.0487(17) 0.068(2) 0.0279(15) 0.0277(17) 0.0307(15)
O1I 0.0539(17) 0.0509(17) 0.0589(19) 0.0256(15) 0.0277(16) 0.0259(15)
O6I 0.075(2) 0.065(2) 0.052(2) 0.0040(16) 0.0252(19) 0.0333(19)
N1P 0.052(2) 0.0398(18) 0.063(2) 0.0224(17) 0.0287(19) 0.0220(16)
O3I 0.070(2) 0.060(2) 0.0465(17) 0.0194(15) 0.0274(17) 0.0345(17)
C24C 0.051(2) 0.046(2) 0.065(3) 0.019(2) 0.026(2) 0.028(2)
O8I 0.073(2) 0.0517(19) 0.063(2) 0.0147(16) 0.0243(19) 0.0428(18)
N2D 0.346(19) 0.195(11) 0.088(6) 0.076(7) 0.126(9) 0.204(13)
O1P 0.051(2) 0.137(5) 0.109(4) 0.066(4) 0.015(2) 0.025(3)
C20C 0.056(3) 0.041(2) 0.072(3) 0.023(2) 0.033(2) 0.023(2)
C18I 0.062(3) 0.044(2) 0.097(4) 0.035(3) 0.032(3) 0.029(2)
O2W 0.182(8) 0.223(10) 0.057(3) 0.000(5) 0.021(4) 0.011(8)
O9C 0.075(2) 0.070(2) 0.059(2) 0.0288(18) 0.027(2) 0.047(2)
O3C 0.0601(19) 0.068(2) 0.0504(18) 0.0223(16) 0.0241(16) 0.0320(18)
O1W 0.067(3) 0.095(4) 0.156(6) 0.038(4) 0.041(3) 0.021(3)
O7C 0.0534(18) 0.0572(19) 0.072(2) 0.0312(17) 0.0276(18) 0.0341(16)
O10C 0.067(2) 0.093(3) 0.056(2) 0.031(2) 0.0195(19) 0.038(2)
C8D 0.073(3) 0.055(3) 0.046(3) 0.012(2) 0.008(3) 0.035(3)
C7C 0.063(3) 0.047(2) 0.073(3) 0.021(2) 0.037(3) 0.026(2)
N2P 0.058(2) 0.052(2) 0.048(2) 0.0223(16) 0.0218(19) 0.0374(18)
C22I 0.063(3) 0.047(3) 0.093(4) 0.034(3) 0.035(3) 0.028(2)
O10I 0.061(2) 0.0478(17) 0.071(2) 0.0360(16) 0.0245(18) 0.0309(16)
C19I 0.066(2) 0.102(3) 0.247(8) 0.121(4) 0.063(4) 0.049(2)
O3W 0.132(6) 0.179(8) 0.125(6) 0.072(6) 0.011(5) 0.103(6)
C4D 0.203(13) 0.099(7) 0.095(6) 0.026(5) 0.070(8) 0.056(8)
C28C 0.064(3) 0.049(3) 0.081(4) 0.025(2) 0.032(3) 0.027(2)
C30C 0.056(3) 0.050(2) 0.067(3) 0.025(2) 0.027(2) 0.030(2)
C15C 0.077(4) 0.061(3) 0.065(3) 0.023(3) 0.036(3) 0.029(3)
C44C 0.109(7) 0.126(8) 0.166(10) -0.070(8) 0.061(7) 0.031(6)
C45C 0.065(4) 0.152(8) 0.076(4) -0.030(5) 0.029(3) 0.020(4)
C46C 0.064(3) 0.093(5) 0.061(3) 0.004(3) 0.021(3) 0.032(3)
C41C 0.058(3) 0.055(3) 0.062(3) 0.006(2) 0.026(2) 0.025(2)
C42C 0.076(4) 0.063(3) 0.100(5) 0.002(3) 0.032(4) 0.034(3)
C43C 0.114(7) 0.087(6) 0.149(9) -0.037(6) 0.050(7) 0.036(5)
C23C 0.058(3) 0.038(2) 0.060(3) 0.0221(19) 0.030(2) 0.0248(19)
O4I 0.068(2) 0.084(3) 0.0459(18) 0.0213(18) 0.0270(17) 0.034(2)
C6P 0.096(4) 0.089(4) 0.066(4) 0.008(3) 0.017(3) 0.070(4)
C5P 0.062(3) 0.056(3) 0.078(3) 0.021(3) 0.037(3) 0.029(2)
C12I 0.180(5) 0.140(4) 0.059(2) 0.007(2) 0.027(3) 0.127(4)
C6C 0.078(3) 0.048(3) 0.069(3) 0.025(2) 0.038(3) 0.033(2)
C17I 0.060(3) 0.039(2) 0.065(3) 0.026(2) 0.028(2) 0.029(2)
C25C 0.057(3) 0.051(2) 0.067(3) 0.026(2) 0.027(2) 0.035(2)
C14I 0.098(4) 0.070(3) 0.059(3) 0.015(3) 0.031(3) 0.056(3)
O1D 0.142(7) 0.172(9) 0.169(9) 0.036(7) 0.052(7) 0.041(7)
C31C 0.064(3) 0.046(2) 0.070(3) 0.027(2) 0.029(3) 0.032(2)
C11P 0.066(3) 0.064(3) 0.059(3) 0.026(2) 0.026(3) 0.038(3)
C7P 0.099(5) 0.099(5) 0.079(4) 0.010(4) 0.027(4) 0.076(4)
C29C 0.060(3) 0.044(2) 0.072(3) 0.025(2) 0.029(3) 0.028(2)
C1P 0.061(3) 0.054(3) 0.106(5) 0.027(3) 0.045(3) 0.029(2)
C2D 0.087(5) 0.131(7) 0.098(6) 0.052(6) 0.043(5) 0.060(5)
C20I 0.066(2) 0.102(3) 0.247(8) 0.121(4) 0.063(4) 0.049(2)
C12P 0.075(4) 0.101(5) 0.059(3) 0.031(3) 0.023(3) 0.054(4)
N1D 0.172(9) 0.086(5) 0.127(7) 0.050(5) 0.065(7) 0.053(6)
C3C 0.064(3) 0.057(3) 0.075(3) 0.023(3) 0.033(3) 0.033(2)
C6I 0.065(3) 0.066(3) 0.059(3) 0.028(2) 0.031(3) 0.039(3)
C10I 0.091(4) 0.064(3) 0.064(3) 0.019(3) 0.032(3) 0.053(3)
C8P 0.062(3) 0.056(3) 0.046(2) 0.013(2) 0.018(2) 0.030(2)
C5I 0.074(3) 0.073(3) 0.059(3) 0.021(3) 0.027(3) 0.040(3)
C2C 0.063(3) 0.042(2) 0.062(3) 0.022(2) 0.030(2) 0.029(2)
C4C 0.079(4) 0.059(3) 0.097(5) 0.024(3) 0.052(4) 0.039(3)
C21C 0.058(3) 0.044(2) 0.069(3) 0.027(2) 0.032(2) 0.024(2)
C9C 0.069(3) 0.069(3) 0.061(3) 0.022(3) 0.028(3) 0.032(3)
C26C 0.060(3) 0.059(3) 0.080(4) 0.029(3) 0.026(3) 0.038(2)
C14C 0.066(3) 0.062(3) 0.066(3) 0.021(3) 0.030(3) 0.024(3)
C8C 0.057(3) 0.065(3) 0.061(3) 0.029(2) 0.020(2) 0.033(2)
C3D 0.058(3) 0.087(4) 0.053(3) 0.025(3) 0.024(2) 0.041(3)
C27C 0.069(3) 0.061(3) 0.077(4) 0.041(3) 0.026(3) 0.036(3)
C40C 0.053(2) 0.046(2) 0.053(3) 0.0146(19) 0.021(2) 0.025(2)
C13P 0.091(4) 0.103(5) 0.075(4) 0.038(4) 0.021(4) 0.070(4)
C32C 0.056(3) 0.050(2) 0.065(3) 0.022(2) 0.022(2) 0.030(2)
C3I 0.065(3) 0.066(3) 0.065(3) 0.024(3) 0.031(3) 0.027(3)
C17C 0.056(2) 0.040(2) 0.057(2) 0.0231(18) 0.033(2) 0.0255(19)
C11I 0.180(5) 0.140(4) 0.059(2) 0.007(2) 0.027(3) 0.127(4)
C15I 0.078(3) 0.051(3) 0.064(3) 0.015(2) 0.032(3) 0.038(3)
C16C 0.086(4) 0.062(3) 0.073(3) 0.020(3) 0.052(3) 0.024(3)
C10C 0.074(4) 0.076(4) 0.070(3) 0.021(3) 0.035(3) 0.030(3)
C48C 0.112(6) 0.278(11) 0.198(7) 0.159(7) 0.086(5) 0.093(6)
C5C 0.088(4) 0.064(3) 0.088(4) 0.034(3) 0.055(4) 0.047(3)
C1I 0.060(3) 0.044(2) 0.057(3) 0.025(2) 0.028(2) 0.026(2)
C4P 0.069(3) 0.071(4) 0.065(3) 0.007(3) 0.033(3) 0.017(3)
O3P 0.120(4) 0.126(5) 0.113(5) 0.042(4) 0.032(4) 0.096(4)
C2I 0.061(3) 0.049(2) 0.052(2) 0.023(2) 0.027(2) 0.028(2)
C18C 0.059(3) 0.047(2) 0.063(3) 0.025(2) 0.035(2) 0.032(2)
C13C 0.078(4) 0.070(4) 0.072(4) 0.027(3) 0.041(3) 0.032(3)
C9I 0.074(3) 0.063(3) 0.055(3) 0.016(2) 0.032(3) 0.040(3)
C2P 0.061(3) 0.071(4) 0.103(5) 0.033(3) 0.034(3) 0.037(3)
C24I 0.058(3) 0.044(2) 0.070(3) 0.026(2) 0.031(3) 0.026(2)
O2D 0.404(19) 0.156(8) 0.129(7) 0.079(6) 0.104(10) 0.176(11)
C15P 0.073(3) 0.056(3) 0.078(4) 0.030(3) 0.018(3) 0.038(3)
C21I 0.066(2) 0.102(3) 0.247(8) 0.121(4) 0.063(4) 0.049(2)
C16I 0.072(3) 0.052(3) 0.060(3) 0.013(2) 0.023(3) 0.039(2)
C22C 0.064(3) 0.046(2) 0.066(3) 0.021(2) 0.034(3) 0.029(2)
C12C 0.072(4) 0.074(4) 0.084(4) 0.027(3) 0.039(3) 0.026(3)
C8I 0.066(3) 0.065(3) 0.054(3) 0.029(2) 0.030(2) 0.037(3)
C14P 0.128(6) 0.066(4) 0.110(6) 0.042(4) 0.050(5) 0.068(4)
C1C 0.055(2) 0.036(2) 0.071(3) 0.022(2) 0.034(2) 0.0199(19)
C4I 0.076(4) 0.066(3) 0.066(3) 0.020(3) 0.027(3) 0.024(3)
C6D 0.148(8) 0.105(6) 0.074(4) 0.048(4) 0.046(5) 0.090(6)
C11C 0.104(5) 0.101(5) 0.066(4) 0.026(4) 0.051(4) 0.039(4)
C3P 0.057(3) 0.086(4) 0.078(4) 0.046(3) 0.030(3) 0.033(3)
C13I 0.180(5) 0.140(4) 0.059(2) 0.007(2) 0.027(3) 0.127(4)
C33C 0.065(3) 0.105(5) 0.073(4) 0.058(3) 0.026(3) 0.049(3)
C7D 0.113(6) 0.079(4) 0.073(4) 0.033(3) 0.040(4) 0.058(4)
C37C 0.129(9) 0.215(11) 0.256(10) 0.181(8) 0.089(9) 0.124(9)
C36C 0.142(9) 0.139(8) 0.254(10) 0.123(7) 0.082(9) 0.108(7)
C35C 0.110(6) 0.122(7) 0.183(8) 0.095(6) 0.063(6) 0.086(6)
C34C 0.074(4) 0.119(5) 0.129(6) 0.094(5) 0.045(4) 0.066(4)
C39C 0.086(5) 0.198(9) 0.163(7) 0.134(7) 0.070(5) 0.081(6)
C38C 0.092(6) 0.221(10) 0.232(8) 0.186(7) 0.060(7) 0.099(7)
C47C 0.112(6) 0.278(11) 0.198(7) 0.159(7) 0.086(5) 0.093(6)
O4D 0.250(8) 0.214(7) 0.151(5) 0.022(5) 0.001(5) 0.162(7)
O3D 0.303(13) 0.158(7) 0.272(11) 0.158(8) 0.223(11) 0.159(8)
C5D 0.130(10) 0.202(15) 0.129(10) 0.029(10) 0.015(8) 0.110(11)
C10D 0.233(13) 0.193(12) 0.153(8) 0.075(8) 0.094(8) 0.163(10)
N4D 0.250(8) 0.214(7) 0.151(5) 0.022(5) 0.001(5) 0.162(7)
C9D 0.205(13) 0.246(16) 0.129(9) 0.093(11) 0.073(10) 0.160(12)
C11D 0.163(10) 0.119(9) 0.261(17) 0.067(10) 0.081(10) 0.076(7)
C16D 0.250(8) 0.214(7) 0.151(5) 0.022(5) 0.001(5) 0.162(7)
C12D 0.228(19) 0.28(2) 0.32(2) 0.161(16) -0.098(19) 0.044(16)
C15D 0.250(8) 0.214(7) 0.151(5) 0.022(5) 0.001(5) 0.162(7)
C14D 0.250(8) 0.214(7) 0.151(5) 0.022(5) 0.001(5) 0.162(7)
N3D 0.207(12) 0.219(13) 0.196(9) 0.124(10) 0.099(9) 0.086(9)
C1D 0.24(2) 0.35(3) 0.31(3) 0.21(2) 0.21(2) 0.23(2)
C13D 0.250(8) 0.214(7) 0.151(5) 0.022(5) 0.001(5) 0.162(7)

loop_
_atom_type_symbol
_atom_type_description
_atom_type_scat_dispersion_real
_atom_type_scat_dispersion_imag
_atom_type_scat_source
C C 0.0052 0.0023 'International Tables Vol C Tables 4.2.6.8 and 6.1.1.4'
H H 0.0000 0.0000 'International Tables Vol C Tables 4.2.6.8 and 6.1.1.4'
N N 0.0094 0.0046 'International Tables Vol C Tables 4.2.6.8 and 6.1.1.4'
O O 0.0162 0.0086 'International Tables Vol C Tables 4.2.6.8 and 6.1.1.4'
Rh Rh -0.7751 1.2274 'International Tables Vol C Tables 4.2.6.8 and 6.1.1.4'

loop_
_geom_angle_atom_site_label_1
_geom_angle_atom_site_label_2
_geom_angle_atom_site_label_3
_geom_angle
_geom_angle_site_symmetry_1
_geom_angle_site_symmetry_3
_geom_angle_publ_flag
O7I Rh5 Rh6 88.80(10) . . ?
O7I Rh5 O9I 88.91(15) . . ?
O7I Rh5 N3P 94.59(15) . . ?
O7I Rh5 O8C 90.27(15) . 2 ?
O9I Rh5 Rh6 87.46(10) . . ?
O9I Rh5 N3P 91.59(15) . . ?
O11C Rh5 Rh6 88.11(10) 2 . ?
O11C Rh5 O7I 176.34(14) 2 . ?
O11C Rh5 O9I 92.91(14) 2 . ?
O11C Rh5 N3P 88.53(14) 2 . ?
O11C Rh5 O8C 87.63(14) 2 2 ?
N3P Rh5 Rh6 176.46(11) . . ?
O8C Rh5 Rh6 87.34(10) 2 . ?
O8C Rh5 O9I 174.76(13) 2 . ?
O8C Rh5 N3P 93.64(15) 2 . ?
O5C Rh1 Rh2 88.05(9) . . ?
O5C Rh1 N1P 95.25(14) . . ?
O1C Rh1 Rh2 88.53(9) . . ?
O1C Rh1 O5C 92.13(13) . . ?
O1C Rh1 O11I 88.05(15) . . ?
O1C Rh1 N1P 93.40(14) . . ?
O11I Rh1 Rh2 88.38(10) . . ?
O11I Rh1 O5C 176.42(13) . . ?
O11I Rh1 N1P 88.30(15) . . ?
O1I Rh1 Rh2 87.96(10) . . ?
O1I Rh1 O5C 88.95(14) . . ?
O1I Rh1 O1C 176.29(13) . . ?
O1I Rh1 O11I 90.66(15) . . ?
O1I Rh1 N1P 90.04(14) . . ?
N1P Rh1 Rh2 176.11(11) . . ?
O2I Rh2 Rh1 88.08(10) . . ?
O2I Rh2 O12I 89.38(15) . . ?
O2I Rh2 O1W 98.6(2) . . ?
O6C Rh2 Rh1 87.83(9) . . ?
O6C Rh2 O2I 89.91(14) . . ?
O6C Rh2 O12I 175.57(14) . . ?
O6C Rh2 O1W 90.0(2) . . ?
O12I Rh2 Rh1 87.78(10) . . ?
O12I Rh2 O1W 94.5(2) . . ?
O2C Rh2 Rh1 87.63(10) . . ?
O2C Rh2 O2I 175.63(14) . . ?
O2C Rh2 O6C 90.77(14) . . ?
O2C Rh2 O12I 89.62(15) . . ?
O2C Rh2 O1W 85.7(2) . . ?
O1W Rh2 Rh1 172.94(19) . . ?
O12C Rh6 Rh5 88.01(10) 2 . ?
O12C Rh6 O8I 174.73(15) 2 . ?
O12C Rh6 O3W 92.6(3) 2 . ?
O8I Rh6 Rh5 87.13(11) . . ?
O8I Rh6 O3W 92.3(3) . . ?
O7C Rh6 Rh5 88.94(11) 2 . ?
O7C Rh6 O12C 87.76(15) 2 2 ?
O7C Rh6 O8I 90.11(16) 2 . ?
O7C Rh6 O10I 177.04(14) 2 . ?
O7C Rh6 O3W 93.9(3) 2 . ?
O10I Rh6 Rh5 88.10(10) . . ?
O10I Rh6 O12C 92.06(15) . 2 ?
O10I Rh6 O8I 89.82(16) . . ?
O10I Rh6 O3W 89.1(3) . . ?
O3W Rh6 Rh5 177.1(2) . . ?
O5I Rh3 Rh4 88.66(10) . . ?
O5I Rh3 O3I 88.61(15) . . ?
O5I Rh3 O3C 90.69(16) . 2 ?
O5I Rh3 N2P 92.22(14) . . ?
O3I Rh3 Rh4 87.28(10) . . ?
O3I Rh3 O3C 174.82(14) . 2 ?
O3I Rh3 N2P 93.59(15) . . ?
O9C Rh3 Rh4 88.55(12) . . ?
O9C Rh3 O5I 177.10(14) . . ?
O9C Rh3 O3I 90.48(16) . . ?
O9C Rh3 O3C 89.97(16) . 2 ?
O9C Rh3 N2P 90.59(15) . . ?
O3C Rh3 Rh4 87.57(10) 2 . ?
O3C Rh3 N2P 91.56(15) 2 . ?
N2P Rh3 Rh4 178.78(10) . . ?
O4C Rh4 Rh3 88.41(11) 2 . ?
O4C Rh4 O6I 90.91(19) 2 . ?
O4C Rh4 O2W 87.3(3) 2 . ?
O4C Rh4 O10C 89.51(19) 2 . ?
O6I Rh4 Rh3 87.37(10) . . ?
O6I Rh4 O2W 94.2(4) . . ?
O6I Rh4 O10C 174.71(16) . . ?
O2W Rh4 Rh3 175.5(3) . . ?
O10C Rh4 Rh3 87.38(12) . . ?
O10C Rh4 O2W 91.1(4) . . ?
O4I Rh4 Rh3 88.90(11) . . ?
O4I Rh4 O4C 177.19(15) . 2 ?
O4I Rh4 O6I 88.16(18) . . ?
O4I Rh4 O2W 95.4(3) . . ?
O4I Rh4 O10C 91.17(18) . . ?
C1I O2I Rh2 118.6(3) . . ?
C17C O6C Rh2 118.6(3) . . ?
C24I O12I Rh2 118.2(3) . . ?
C16I O7I Rh5 117.9(3) . . ?
C17C O5C Rh1 118.6(3) . . ?
C20C C19C H19C 121.1 . . ?
C20C C19C C18C 117.8(5) . . ?
C18C C19C H19C 121.1 . . ?
C8C O4C Rh4 119.9(4) . 2 ?
C1C O1C Rh1 119.2(3) . . ?
C9I O5I Rh3 118.4(4) . . ?
C24I O11I Rh1 118.1(3) . . ?
C1C O2C Rh2 120.3(3) . . ?
C17I O9I Rh5 117.8(3) . . ?
C9P C10P H10P 117.2 . . ?
N2P C10P H10P 117.2 . . ?
N2P C10P C9P 125.6(5) . . ?
C10P C9P H9P 119.9 . . ?
C10P C9P C8P 120.2(6) . . ?
C8P C9P H9P 119.9 . . ?
C40C O11C Rh5 119.6(3) . 2 ?
C6I C7I H7I 120.2 . . ?
C2I C7I H7I 120.2 . . ?
C2I C7I C6I 119.7(5) . . ?
C40C O12C Rh6 118.7(3) . 2 ?
C11P N3P Rh5 122.0(4) . . ?
C11P N3P C15P 117.8(5) . . ?
C15P N3P Rh5 119.6(4) . . ?
C18I C23I H23I 119.8 . . ?
C18I C23I C22I 120.4(5) . . ?
C22I C23I H23I 119.8 . . ?
C24C O8C Rh5 118.7(3) . 2 ?
C1I O1I Rh1 120.0(3) . . ?
C9I O6I Rh4 119.5(3) . . ?
C5P N1P Rh1 121.6(3) . . ?
C5P N1P C1P 118.4(5) . . ?
C1P N1P Rh1 118.3(4) . . ?
C8I O3I Rh3 119.0(3) . . ?
O8C C24C C25C 117.9(4) . . ?
O7C C24C O8C 125.7(4) . . ?
O7C C24C C25C 116.4(4) . . ?
C16I O8I Rh6 119.3(3) . . ?
C8D N2D C7D 112.0(9) . . ?
C6D N2D C8D 120.3(12) . . ?
C6D N2D C7D 127.7(15) . . ?
C19C C20C H20C 119.2 . . ?
C21C C20C C19C 121.6(4) . . ?
C21C C20C H20C 119.2 . . ?
C23I C18I C19I 120.4(5) . . ?
C23I C18I C17I 118.9(5) . . ?
C19I C18I C17I 120.4(5) . . ?
C33C O9C Rh3 118.7(4) . . ?
C8C O3C Rh3 118.1(3) . 2 ?
C24C O7C Rh6 119.3(3) . 2 ?
C33C O10C Rh4 118.1(4) . . ?
N2D C8D H8DA 109.5 . . ?
N2D C8D H8DB 109.5 . . ?
N2D C8D H8DC 109.5 . . ?
H8DA C8D H8DB 109.5 . . ?
H8DA C8D H8DC 109.5 . . ?
H8DB C8D H8DC 109.5 . . ?
C6C C7C H7C 119.5 . . ?
C2C C7C H7C 119.5 . . ?
C2C C7C C6C 120.9(5) . . ?
C10P N2P Rh3 124.5(3) . . ?
C10P N2P C6P 115.6(5) . . ?
C6P N2P Rh3 119.9(4) . . ?
C23I C22I C24I 118.9(5) . . ?
C21I C22I C23I 118.9(5) . . ?
C21I C22I C24I 122.2(5) . . ?
C17I O10I Rh6 119.4(3) . . ?
C18I C19I H19I 120.4 . . ?
C18I C19I C20I 119.3(6) . . ?
C20I C19I H19I 120.4 . . ?
H4DA C4D H4DB 109.5 . . ?
H4DA C4D H4DC 109.5 . . ?
H4DB C4D H4DC 109.5 . . ?
N1D C4D H4DA 109.5 . . ?
N1D C4D H4DB 109.5 . . ?
N1D C4D H4DC 109.5 . . ?
C29C C28C H28C 118.9 . . ?
C29C C28C C27C 122.2(5) . . ?
C27C C28C H28C 118.9 . . ?
C25C C30C H30C 119.7 . . ?
C25C C30C C29C 120.5(5) . . ?
C29C C30C H30C 119.7 . . ?
C6C C15C H15C 117.1 . . ?
C16C C15C H15C 117.1 . . ?
C16C C15C C6C 125.7(6) . . ?
C45C C44C H44C 120.0 . . ?
C45C C44C C43C 120.0 . . ?
C43C C44C H44C 120.0 . . ?
C46C C45C C44C 120.0 . . ?
C48C C45C C44C 115.3(6) . . ?
C48C C45C C46C 124.7(6) . . ?
C45C C46C H46C 120.0 . . ?
C41C C46C C45C 120.0 . . ?
C41C C46C H46C 120.0 . . ?
C46C C41C C42C 120.0 . . ?
C46C C41C C40C 120.8(3) . . ?
C42C C41C C40C 119.2(3) . . ?
C41C C42C H42C 120.0 . . ?
C43C C42C C41C 120.0 . . ?
C43C C42C H42C 120.0 . . ?
C44C C43C H43C 120.0 . . ?
C42C C43C C44C 120.0 . . ?
C42C C43C H43C 120.0 . . ?
C18C C23C H23C 119.2 . . ?
C18C C23C C22C 121.7(4) . . ?
C22C C23C H23C 119.2 . . ?
C8I O4I Rh4 119.4(3) . . ?
N2P C6P H6P 118.9 . . ?
N2P C6P C7P 122.1(7) . . ?
C7P C6P H6P 118.9 . . ?
N1P C5P H5P 117.9 . . ?
N1P C5P C4P 124.2(6) . . ?
C4P C5P H5P 117.9 . . ?
C11I C12I H12I 119.7 . . ?
C11I C12I C13I 120.5(8) . . ?
C13I C12I H12I 119.7 . . ?
C7C C6C C15C 122.4(5) . . ?
C5C C6C C7C 117.5(6) . . ?
C5C C6C C15C 120.2(6) . . ?
O9I C17I C18I 118.7(5) . . ?
O10I C17I O9I 127.0(4) . . ?
O10I C17I C18I 114.3(4) . . ?
C30C C25C C24C 118.5(5) . . ?
C26C C25C C24C 120.9(5) . . ?
C26C C25C C30C 120.6(5) . . ?
C15I C14I C16I 120.9(6) . . ?
C15I C14I C13I 119.6(5) . . ?
C13I C14I C16I 119.4(6) . . ?
C32C C31C H31C 116.8 . . ?
C32C C31C C22C 126.4(5) . . ?
C22C C31C H31C 116.8 . . ?
N3P C11P H11P 117.8 . . ?
N3P C11P C12P 124.5(6) . . ?
C12P C11P H11P 117.8 . . ?
C6P C7P H7P 120.1 . . ?
C6P C7P C8P 119.8(6) . . ?
C8P C7P H7P 120.1 . . ?
C28C C29C C30C 117.6(5) . . ?
C28C C29C C32C 123.8(5) . . ?
C30C C29C C32C 118.5(5) . . ?
N1P C1P H1P 118.2 . . ?
N1P C1P C2P 123.5(6) . . ?
C2P C1P H1P 118.2 . . ?
O1D C2D C1D 115.2(13) . . ?
N1D C2D O1D 117.0(9) . . ?
N1D C2D C1D 127.6(13) . . ?
C19I C20I H20I 120.0 . . ?
C21I C20I C19I 119.9(7) . . ?
C21I C20I H20I 120.0 . . ?
C11P C12P H12P 121.4 . . ?
C13P C12P C11P 117.1(7) . . ?
C13P C12P H12P 121.4 . . ?
C2D N1D C4D 116.1(10) . . ?
C3D N1D C4D 122.6(11) . . ?
C3D N1D C2D 121.2(9) . . ?
C2C C3C H3C 119.9 . . ?
C2C C3C C4C 120.1(6) . . ?
C4C C3C H3C 119.9 . . ?
C7I C6I C8I 119.2(5) . . ?
C5I C6I C7I 119.9(5) . . ?
C5I C6I C8I 120.9(5) . . ?
C11I C10I C15I 118.4(6) . . ?
C11I C10I C9I 121.9(5) . . ?
C15I C10I C9I 119.7(6) . . ?
O2P C8P C9P 124.0(6) . . ?
O2P C8P C7P 119.5(5) . . ?
C9P C8P C7P 116.1(5) . . ?
C6I C5I H5I 120.1 . . ?
C4I C5I C6I 119.9(5) . . ?
C4I C5I H5I 120.1 . . ?
C7C C2C C3C 119.8(5) . . ?
C7C C2C C1C 120.9(5) . . ?
C3C C2C C1C 119.2(5) . . ?
C3C C4C H4C 120.9 . . ?
C5C C4C C3C 118.1(6) . . ?
C5C C4C H4C 120.9 . . ?
C20C C21C H21C 119.2 . . ?
C20C C21C C22C 121.5(5) . . ?
C22C C21C H21C 119.2 . . ?
C14C C9C C8C 119.4(5) . . ?
C14C C9C C10C 119.2(6) . . ?
C10C C9C C8C 121.4(6) . . ?
C25C C26C H26C 120.2 . . ?
C27C C26C C25C 119.7(5) . . ?
C27C C26C H26C 120.2 . . ?
C9C C14C H14C 119.2 . . ?
C13C C14C C9C 121.6(6) . . ?
C13C C14C H14C 119.2 . . ?
O4C C8C O3C 126.0(5) . . ?
O4C C8C C9C 116.0(5) . . ?
O3C C8C C9C 117.9(5) . . ?
N1D C3D H3DA 109.5 . . ?
N1D C3D H3DB 109.5 . . ?
N1D C3D H3DC 109.5 . . ?
H3DA C3D H3DB 109.5 . . ?
H3DA C3D H3DC 109.5 . . ?
H3DB C3D H3DC 109.5 . . ?
C28C C27C H27C 120.3 . . ?
C26C C27C C28C 119.4(5) . . ?
C26C C27C H27C 120.3 . . ?
O11C C40C O12C 125.4(4) . . ?
O11C C40C C41C 116.4(4) . . ?
O12C C40C C41C 118.1(4) . . ?
C12P C13P O3P 122.3(8) . . ?
C12P C13P C14P 120.2(7) . . ?
O3P C13P C14P 117.5(7) . . ?
C31C C32C C29C 126.8(5) . . ?
C31C C32C H32C 116.6 . . ?
C29C C32C H32C 116.6 . . ?
C2I C3I H3I 120.3 . . ?
C4I C3I H3I 120.3 . . ?
C4I C3I C2I 119.4(5) . . ?
O6C C17C C18C 116.1(4) . . ?
O5C C17C O6C 126.8(4) . . ?
O5C C17C C18C 117.1(4) . . ?
C12I C11I H11I 119.3 . . ?
C10I C11I C12I 121.4(6) . . ?
C10I C11I H11I 119.3 . . ?
C14I C15I C10I 121.8(6) . . ?
C14I C15I H15I 119.1 . . ?
C10I C15I H15I 119.1 . . ?
C15C C16C H16C 117.1 . . ?
C15C C16C C13C 125.7(5) . . ?
C13C C16C H16C 117.1 . . ?
C9C C10C H10C 120.7 . . ?
C11C C10C C9C 118.6(6) . . ?
C11C C10C H10C 120.7 . . ?
C45C C48C H48C 106.9 . . ?
C47C C48C C45C 146.2(15) . . ?
C47C C48C H48C 106.9 . . ?
C6C C5C H5C 118.3 . . ?
C4C C5C C6C 123.4(6) . . ?
C4C C5C H5C 118.3 . . ?
O2I C1I O1I 125.3(5) . . ?
O2I C1I C2I 118.6(4) . . ?
O1I C1I C2I 116.1(4) . . ?
C5P C4P H4P 120.7 . . ?
C5P C4P C3P 118.5(6) . . ?
C3P C4P H4P 120.7 . . ?
C7I C2I C3I 120.1(5) . . ?
C7I C2I C1I 120.4(5) . . ?
C3I C2I C1I 119.5(5) . . ?
C19C C18C C17C 118.9(5) . . ?
C23C C18C C19C 120.8(4) . . ?
C23C C18C C17C 120.2(4) . . ?
C14C C13C C16C 118.2(5) . . ?
C12C C13C C14C 117.8(6) . . ?
C12C C13C C16C 124.0(6) . . ?
O5I C9I C10I 116.0(5) . . ?
O6I C9I O5I 126.0(5) . . ?
O6I C9I C10I 118.0(5) . . ?
C1P C2P H2P 121.3 . . ?
C1P C2P C3P 117.4(6) . . ?
C3P C2P H2P 121.3 . . ?
O12I C24I O11I 127.3(5) . . ?
O12I C24I C22I 118.0(4) . . ?
O11I C24I C22I 114.6(5) . . ?
N3P C15P H15P 119.2 . . ?
N3P C15P C14P 121.7(6) . . ?
C14P C15P H15P 119.2 . . ?
C22I C21I H21I 119.5 . . ?
C20I C21I C22I 121.0(6) . . ?
C20I C21I H21I 119.5 . . ?
O7I C16I O8I 126.8(5) . . ?
O7I C16I C14I 117.6(5) . . ?
O8I C16I C14I 115.6(5) . . ?
C23C C22C C31C 122.1(4) . . ?
C21C C22C C23C 116.5(5) . . ?
C21C C22C C31C 121.5(5) . . ?
C13C C12C H12C 119.0 . . ?
C13C C12C C11C 122.1(6) . . ?
C11C C12C H12C 119.0 . . ?
O3I C8I C6I 117.1(5) . . ?
O4I C8I O3I 125.3(5) . . ?
O4I C8I C6I 117.6(5) . . ?
C13P C14P H14P 120.7 . . ?
C15P C14P C13P 118.6(6) . . ?
C15P C14P H14P 120.7 . . ?
O1C C1C O2C 124.2(5) . . ?
O1C C1C C2C 118.0(4) . . ?
O2C C1C C2C 117.8(4) . . ?
C5I C4I C3I 121.0(6) . . ?
C5I C4I H4I 119.5 . . ?
C3I C4I H4I 119.5 . . ?
N2D C6D O2D 117.1(13) . . ?
N2D C6D C5D 115.5(12) . . ?
O2D C6D C5D 127.1(11) . . ?
C10C C11C C12C 120.4(6) . . ?
C10C C11C H11C 119.8 . . ?
C12C C11C H11C 119.8 . . ?
O1P C3P C4P 122.6(7) . . ?
O1P C3P C2P 119.7(7) . . ?
C2P C3P C4P 117.8(6) . . ?
C12I C13I C14I 118.2(7) . . ?
C12I C13I H13I 120.9 . . ?
C14I C13I H13I 120.9 . . ?
O9C C33C O10C 127.2(6) . . ?
O9C C33C C34C 116.8(7) . . ?
O10C C33C C34C 116.1(6) . . ?
N2D C7D H7DA 109.5 . . ?
N2D C7D H7DB 109.5 . . ?
N2D C7D H7DC 109.5 . . ?
H7DA C7D H7DB 109.5 . . ?
H7DA C7D H7DC 109.5 . . ?
H7DB C7D H7DC 109.5 . . ?
C36C C37C H37C 120.0 . . ?
C36C C37C C38C 120.0 . . ?
C38C C37C H37C 120.0 . . ?
C37C C36C H36C 120.0 . . ?
C35C C36C C37C 120.0 . . ?
C35C C36C H36C 120.0 . . ?
C36C C35C H35C 120.0 . . ?
C36C C35C C34C 120.0 . . ?
C34C C35C H35C 120.0 . . ?
C35C C34C C33C 121.3(5) . . ?
C39C C34C C33C 118.7(5) . . ?
C39C C34C C35C 120.0 . . ?
C34C C39C H39C 120.0 . . ?
C34C C39C C38C 120.0 . . ?
C38C C39C H39C 120.0 . . ?
C39C C38C C37C 120.0 . . ?
C47C C38C C37C 126.8(6) . . ?
C47C C38C C39C 113.2(6) . . ?
C48C C47C C38C 145.9(15) . . ?
C48C C47C H47C 107.0 . . ?
C38C C47C H47C 107.0 . . ?
C6D C5D H5DA 109.5 . . ?
C6D C5D H5DB 109.5 . . ?
C6D C5D H5DC 109.5 . . ?
H5DA C5D H5DB 109.5 . . ?
H5DA C5D H5DC 109.5 . . ?
H5DB C5D H5DC 109.5 . . ?
C9D C10D C12D 97.5(16) . . ?
N3D C10D C9D 125.2(17) . . ?
N3D C10D C12D 131.8(17) . . ?
C15D N4D C16D 125.0(19) . . ?
C14D N4D C16D 101.2(16) . . ?
C14D N4D C15D 132(2) . . ?
C10D C9D H9DA 109.5 . . ?
C10D C9D H9DB 109.5 . . ?
C10D C9D H9DC 109.5 . . ?
H9DA C9D H9DB 109.5 . . ?
H9DA C9D H9DC 109.5 . . ?
H9DB C9D H9DC 109.5 . . ?
H11A C11D H11B 109.5 . . ?
H11A C11D H11D 109.5 . . ?
H11B C11D H11D 109.5 . . ?
N3D C11D H11A 109.5 . . ?
N3D C11D H11B 109.5 . . ?
N3D C11D H11D 109.5 . . ?
N4D C16D H16A 109.5 . . ?
N4D C16D H16B 109.5 . . ?
N4D C16D H16D 109.5 . . ?
H16A C16D H16B 109.5 . . ?
H16A C16D H16D 109.5 . . ?
H16B C16D H16D 109.5 . . ?
C10D C12D H12A 109.5 . . ?
C10D C12D H12B 109.5 . . ?
C10D C12D H12D 109.5 . . ?
H12A C12D H12B 109.5 . . ?
H12A C12D H12D 109.5 . . ?
H12B C12D H12D 109.5 . . ?
N4D C15D H15A 109.5 . . ?
N4D C15D H15B 109.5 . . ?
N4D C15D H15D 109.5 . . ?
H15A C15D H15B 109.5 . . ?
H15A C15D H15D 109.5 . . ?
H15B C15D H15D 109.5 . . ?
O4D C14D N4D 126(3) . . ?
O4D C14D C13D 116(2) . . ?
N4D C14D C13D 113.6(19) . . ?
O3D N3D C10D 113.1(18) . . ?
O3D N3D C11D 142.5(19) . . ?
C11D N3D C10D 103.9(14) . . ?
C2D C1D H1DA 109.5 . . ?
C2D C1D H1DB 109.5 . . ?
C2D C1D H1DC 109.5 . . ?
H1DA C1D H1DB 109.5 . . ?
H1DA C1D H1DC 109.5 . . ?
H1DB C1D H1DC 109.5 . . ?
C14D C13D H13A 109.5 . . ?
C14D C13D H13B 109.5 . . ?
C14D C13D H13C 109.5 . . ?
H13A C13D H13B 109.5 . . ?
H13A C13D H13C 109.5 . . ?
H13B C13D H13C 109.5 . . ?

loop_
_geom_bond_atom_site_label_1
_geom_bond_atom_site_label_2
_geom_bond_distance
_geom_bond_site_symmetry_2
_geom_bond_publ_flag
Rh5 Rh6 2.4054(5) . ?
Rh5 O7I 2.032(3) . ?
Rh5 O9I 2.057(3) . ?
Rh5 O11C 2.022(3) 2 ?
Rh5 N3P 2.187(4) . ?
Rh5 O8C 2.048(3) 2 ?
Rh1 Rh2 2.3981(5) . ?
Rh1 O5C 2.042(3) . ?
Rh1 O1C 2.034(3) . ?
Rh1 O11I 2.034(3) . ?
Rh1 O1I 2.029(3) . ?
Rh1 N1P 2.179(4) . ?
Rh2 O2I 2.057(3) . ?
Rh2 O6C 2.044(3) . ?
Rh2 O12I 2.058(3) . ?
Rh2 O2C 2.031(3) . ?
Rh2 O1W 2.352(5) . ?
Rh6 O12C 2.030(3) 2 ?
Rh6 O8I 2.039(3) . ?
Rh6 O7C 2.012(3) 2 ?
Rh6 O10I 2.022(4) . ?
Rh6 O3W 2.314(7) . ?
Rh3 Rh4 2.4008(5) . ?
Rh3 O5I 2.029(4) . ?
Rh3 O3I 2.050(4) . ?
Rh3 O9C 2.021(4) . ?
Rh3 O3C 2.069(4) 2 ?
Rh3 N2P 2.189(4) . ?
Rh4 O4C 2.027(4) 2 ?
Rh4 O6I 2.040(5) . ?
Rh4 O2W 2.354(7) . ?
Rh4 O10C 2.048(5) . ?
Rh4 O4I 2.025(4) . ?
O2I C1I 1.269(6) . ?
O6C C17C 1.266(5) . ?
O12I C24I 1.248(7) . ?
O7I C16I 1.263(6) . ?
O5C C17C 1.254(6) . ?
C19C H19C 0.9500 . ?
C19C C20C 1.400(7) . ?
C19C C18C 1.417(7) . ?
O4C C8C 1.256(7) . ?
O1C C1C 1.280(6) . ?
O2P C8P 1.336(6) . ?
O5I C9I 1.276(6) . ?
O11I C24I 1.277(6) . ?
O2C C1C 1.280(6) . ?
O9I C17I 1.266(6) . ?
C10P H10P 0.9500 . ?
C10P C9P 1.346(8) . ?
C10P N2P 1.297(8) . ?
C9P H9P 0.9500 . ?
C9P C8P 1.356(8) . ?
O11C C40C 1.265(6) . ?
C7I H7I 0.9500 . ?
C7I C6I 1.406(7) . ?
C7I C2I 1.392(7) . ?
O12C C40C 1.288(6) . ?
N3P C11P 1.318(7) . ?
N3P C15P 1.349(7) . ?
C23I H23I 0.9500 . ?
C23I C18I 1.374(7) . ?
C23I C22I 1.407(7) . ?
O8C C24C 1.287(6) . ?
O1I C1I 1.273(6) . ?
O6I C9I 1.260(7) . ?
N1P C5P 1.316(7) . ?
N1P C1P 1.321(7) . ?
O3I C8I 1.292(6) . ?
C24C O7C 1.268(6) . ?
C24C C25C 1.487(7) . ?
O8I C16I 1.266(7) . ?
N2D C8D 1.411(16) . ?
N2D C6D 1.204(13) . ?
N2D C7D 1.540(13) . ?
O1P C3P 1.349(8) . ?
C20C H20C 0.9500 . ?
C20C C21C 1.365(8) . ?
C18I C19I 1.387(9) . ?
C18I C17I 1.503(7) . ?
O9C C33C 1.249(8) . ?
O3C C8C 1.277(7) . ?
O10C C33C 1.270(9) . ?
C8D H8DA 0.9800 . ?
C8D H8DB 0.9800 . ?
C8D H8DC 0.9800 . ?
C7C H7C 0.9500 . ?
C7C C6C 1.415(8) . ?
C7C C2C 1.380(8) . ?
N2P C6P 1.361(7) . ?
C22I C24I 1.496(7) . ?
C22I C21I 1.395(10) . ?
O10I C17I 1.246(6) . ?
C19I H19I 0.9500 . ?
C19I C20I 1.418(10) . ?
C4D H4DA 0.9800 . ?
C4D H4DB 0.9800 . ?
C4D H4DC 0.9800 . ?
C4D N1D 1.586(13) . ?
C28C H28C 0.9500 . ?
C28C C29C 1.373(8) . ?
C28C C27C 1.392(9) . ?
C30C H30C 0.9500 . ?
C30C C25C 1.385(8) . ?
C30C C29C 1.405(7) . ?
C15C H15C 0.9500 . ?
C15C C6C 1.455(9) . ?
C15C C16C 1.310(9) . ?
C44C H44C 0.9500 . ?
C44C C45C 1.3900 . ?
C44C C43C 1.3900 . ?
C45C C46C 1.3900 . ?
C45C C48C 1.356(10) . ?
C46C H46C 0.9500 . ?
C46C C41C 1.3900 . ?
C41C C42C 1.3900 . ?
C41C C40C 1.473(5) . ?
C42C H42C 0.9500 . ?
C42C C43C 1.3900 . ?
C43C H43C 0.9500 . ?
C23C H23C 0.9500 . ?
C23C C18C 1.359(7) . ?
C23C C22C 1.433(7) . ?
O4I C8I 1.258(7) . ?
C6P H6P 0.9500 . ?
C6P C7P 1.373(10) . ?
C5P H5P 0.9500 . ?
C5P C4P 1.335(9) . ?
C12I H12I 0.9500 . ?
C12I C11I 1.388(11) . ?
C12I C13I 1.402(9) . ?
C6C C5C 1.386(9) . ?
C25C C26C 1.380(8) . ?
C14I C15I 1.383(8) . ?
C14I C16I 1.475(7) . ?
C14I C13I 1.426(10) . ?
O1D C2D 1.416(14) . ?
C31C H31C 0.9500 . ?
C31C C32C 1.325(7) . ?
C31C C22C 1.439(8) . ?
C11P H11P 0.9500 . ?
C11P C12P 1.410(9) . ?
C7P H7P 0.9500 . ?
C7P C8P 1.389(10) . ?
C29C C32C 1.484(8) . ?
C1P H1P 0.9500 . ?
C1P C2P 1.370(9) . ?
C2D N1D 1.353(14) . ?
C2D C1D 1.536(15) . ?
C20I H20I 0.9500 . ?
C20I C21I 1.361(10) . ?
C12P H12P 0.9500 . ?
C12P C13P 1.343(11) . ?
N1D C3D 1.180(12) . ?
C3C H3C 0.9500 . ?
C3C C2C 1.399(8) . ?
C3C C4C 1.417(9) . ?
C6I C5I 1.401(9) . ?
C6I C8I 1.475(7) . ?
C10I C11I 1.386(10) . ?
C10I C15I 1.395(7) . ?
C10I C9I 1.464(8) . ?
C5I H5I 0.9500 . ?
C5I C4I 1.379(9) . ?
C2C C1C 1.466(7) . ?
C4C H4C 0.9500 . ?
C4C C5C 1.370(10) . ?
C21C H21C 0.9500 . ?
C21C C22C 1.413(7) . ?
C9C C14C 1.395(9) . ?
C9C C8C 1.475(8) . ?
C9C C10C 1.416(9) . ?
C26C H26C 0.9500 . ?
C26C C27C 1.378(8) . ?
C14C H14C 0.9500 . ?
C14C C13C 1.390(9) . ?
C3D H3DA 0.9800 . ?
C3D H3DB 0.9800 . ?
C3D H3DC 0.9800 . ?
C27C H27C 0.9500 . ?
C13P O3P 1.356(9) . ?
C13P C14P 1.402(12) . ?
C32C H32C 0.9500 . ?
C3I H3I 0.9500 . ?
C3I C2I 1.407(8) . ?
C3I C4I 1.393(9) . ?
C17C C18C 1.502(6) . ?
C11I H11I 0.9500 . ?
C15I H15I 0.9500 . ?
C16C H16C 0.9500 . ?
C16C C13C 1.511(10) . ?
C10C H10C 0.9500 . ?
C10C C11C 1.379(10) . ?
C48C H48C 0.9500 . ?
C48C C47C 1.242(11) . ?
C5C H5C 0.9500 . ?
C1I C2I 1.482(7) . ?
C4P H4P 0.9500 . ?
C4P C3P 1.409(10) . ?
C13C C12C 1.371(9) . ?
C2P H2P 0.9500 . ?
C2P C3P 1.407(10) . ?
O2D C6D 1.451(14) . ?
C15P H15P 0.9500 . ?
C15P C14P 1.389(10) . ?
C21I H21I 0.9500 . ?
C12C H12C 0.9500 . ?
C12C C11C 1.388(11) . ?
C14P H14P 0.9500 . ?
C4I H4I 0.9500 . ?
C6D C5D 1.459(16) . ?
C11C H11C 0.9500 . ?
C13I H13I 0.9500 . ?
C33C C34C 1.433(8) . ?
C7D H7DA 0.9800 . ?
C7D H7DB 0.9800 . ?
C7D H7DC 0.9800 . ?
C37C H37C 0.9500 . ?
C37C C36C 1.3900 . ?
C37C C38C 1.3900 . ?
C36C H36C 0.9500 . ?
C36C C35C 1.3900 . ?
C35C H35C 0.9500 . ?
C35C C34C 1.3900 . ?
C34C C39C 1.3900 . ?
C39C H39C 0.9500 . ?
C39C C38C 1.3900 . ?
C38C C47C 1.391(10) . ?
C47C H47C 0.9500 . ?
O4D C14D 1.22(2) . ?
O3D N3D 1.142(15) . ?
C5D H5DA 0.9800 . ?
C5D H5DB 0.9800 . ?
C5D H5DC 0.9800 . ?
C10D C9D 1.56(2) . ?
C10D C12D 1.65(3) . ?
C10D N3D 1.48(2) . ?
N4D C16D 1.72(3) . ?
N4D C15D 1.47(2) . ?
N4D C14D 1.30(3) . ?
C9D H9DA 0.9800 . ?
C9D H9DB 0.9800 . ?
C9D H9DC 0.9800 . ?
C11D H11A 0.9800 . ?
C11D H11B 0.9800 . ?
C11D H11D 0.9800 . ?
C11D N3D 1.40(2) . ?
C16D H16A 0.9800 . ?
C16D H16B 0.9800 . ?
C16D H16D 0.9800 . ?
C12D H12A 0.9800 . ?
C12D H12B 0.9800 . ?
C12D H12D 0.9800 . ?
C15D H15A 0.9800 . ?
C15D H15B 0.9800 . ?
C15D H15D 0.9800 . ?
C14D C13D 1.66(3) . ?
C1D H1DA 0.9800 . ?
C1D H1DB 0.9800 . ?
C1D H1DC 0.9800 . ?
C13D H13A 0.9800 . ?
C13D H13B 0.9800 . ?
C13D H13C 0.9800 . ?

loop_
_geom_hbond_atom_site_label_D
_geom_hbond_atom_site_label_H
_geom_hbond_atom_site_label_A
_geom_hbond_distance_DH
_geom_hbond_distance_HA
_geom_hbond_distance_DA
_geom_hbond_angle_DHA
_geom_hbond_site_symmetry_A
_geom_hbond_publ_flag
C8D H8DA O2P 0.98 1.62 2.545(8) 155.2 2_666 yes
C3D H3DA O3P 0.98 1.80 2.630(9) 141.0 1_565 yes

loop_
_geom_torsion_atom_site_label_1
_geom_torsion_atom_site_label_2
_geom_torsion_atom_site_label_3
_geom_torsion_atom_site_label_4
_geom_torsion
_geom_torsion_site_symmetry_1
_geom_torsion_site_symmetry_2
_geom_torsion_site_symmetry_3
_geom_torsion_site_symmetry_4
_geom_torsion_publ_flag
Rh5 O7I C16I O8I -4.4(8) . . . . ?
Rh5 O7I C16I C14I 175.1(4) . . . . ?
Rh5 O9I C17I C18I 173.1(4) . . . . ?
Rh5 O9I C17I O10I -6.6(7) . . . . ?
Rh5 O11C C40C O12C -4.1(7) 2 . . . ?
Rh5 O11C C40C C41C 173.0(3) 2 . . . ?
Rh5 N3P C11P C12P -169.0(4) . . . . ?
Rh5 N3P C15P C14P 170.8(6) . . . . ?
Rh5 O8C C24C O7C 0.3(7) 2 . . . ?
Rh5 O8C C24C C25C -178.8(3) 2 . . . ?
Rh1 O5C C17C O6C 2.9(6) . . . . ?
Rh1 O5C C17C C18C -175.3(3) . . . . ?
Rh1 O1C C1C O2C 5.1(7) . . . . ?
Rh1 O1C C1C C2C -173.3(3) . . . . ?
Rh1 O11I C24I O12I 2.7(8) . . . . ?
Rh1 O11I C24I C22I -173.4(4) . . . . ?
Rh1 O1I C1I O2I 0.6(7) . . . . ?
Rh1 O1I C1I C2I -179.2(3) . . . . ?
Rh1 N1P C5P C4P 162.8(5) . . . . ?
Rh1 N1P C1P C2P -163.8(5) . . . . ?
Rh2 O2I C1I O1I 1.3(7) . . . . ?
Rh2 O2I C1I C2I -178.9(3) . . . . ?
Rh2 O6C C17C O5C 0.2(6) . . . . ?
Rh2 O6C C17C C18C 178.4(3) . . . . ?
Rh2 O12I C24I O11I 0.7(8) . . . . ?
Rh2 O12I C24I C22I 176.7(4) . . . . ?
Rh2 O2C C1C O1C -3.7(7) . . . . ?
Rh2 O2C C1C C2C 174.7(3) . . . . ?
Rh6 O12C C40C O11C 5.8(7) 2 . . . ?
Rh6 O12C C40C C41C -171.3(3) 2 . . . ?
Rh6 O8I C16I O7I 2.7(8) . . . . ?
Rh6 O8I C16I C14I -176.8(4) . . . . ?
Rh6 O10I C17I O9I 6.0(7) . . . . ?
Rh6 O10I C17I C18I -173.7(4) . . . . ?
Rh3 O5I C9I O6I -4.7(8) . . . . ?
Rh3 O5I C9I C10I 172.2(4) . . . . ?
Rh3 O3I C8I O4I 2.6(8) . . . . ?
Rh3 O3I C8I C6I -175.0(4) . . . . ?
Rh3 O9C C33C O10C 1.5(9) . . . . ?
Rh3 O9C C33C C34C 179.9(4) . . . . ?
Rh3 O3C C8C O4C -1.3(8) 2 . . . ?
Rh3 O3C C8C C9C 178.2(4) 2 . . . ?
Rh3 N2P C6P C7P 176.6(7) . . . . ?
Rh4 O4C C8C O3C 1.5(9) 2 . . . ?
Rh4 O4C C8C C9C -178.0(4) 2 . . . ?
Rh4 O6I C9I O5I 4.3(8) . . . . ?
Rh4 O6I C9I C10I -172.6(4) . . . . ?
Rh4 O10C C33C O9C -2.3(9) . . . . ?
Rh4 O10C C33C C34C 179.3(4) . . . . ?
Rh4 O4I C8I O3I -2.6(8) . . . . ?
Rh4 O4I C8I C6I 175.0(4) . . . . ?
O2I C1I C2I C7I 9.3(7) . . . . ?
O2I C1I C2I C3I -172.6(5) . . . . ?
O6C C17C C18C C19C 173.4(4) . . . . ?
O6C C17C C18C C23C -9.9(6) . . . . ?
O5C C17C C18C C19C -8.2(6) . . . . ?
O5C C17C C18C C23C 168.5(4) . . . . ?
C19C C20C C21C C22C 1.5(8) . . . . ?
C10P C9P C8P O2P 177.9(6) . . . . ?
C10P C9P C8P C7P -8.9(11) . . . . ?
C10P N2P C6P C7P -3.0(11) . . . . ?
C9P C10P N2P Rh3 -178.9(6) . . . . ?
C9P C10P N2P C6P 0.7(11) . . . . ?
C7I C6I C5I C4I -1.2(10) . . . . ?
C7I C6I C8I O3I 170.6(5) . . . . ?
C7I C6I C8I O4I -7.2(8) . . . . ?
N3P C11P C12P C13P -0.2(10) . . . . ?
N3P C15P C14P C13P -2.8(12) . . . . ?
C23I C18I C19I C20I 0.4(17) . . . . ?
C23I C18I C17I O9I -168.6(5) . . . . ?
C23I C18I C17I O10I 11.2(8) . . . . ?
C23I C22I C24I O12I -7.8(8) . . . . ?
C23I C22I C24I O11I 168.7(5) . . . . ?
C23I C22I C21I C20I -4.0(17) . . . . ?
O8C C24C O7C Rh6 1.2(7) . . . 2 ?
O8C C24C C25C C30C 165.5(5) . . . . ?
O8C C24C C25C C26C -16.8(7) . . . . ?
O1I C1I C2I C7I -171.0(4) . . . . ?
O1I C1I C2I C3I 7.2(7) . . . . ?
N1P C5P C4P C3P -0.5(10) . . . . ?
N1P C1P C2P C3P 1.3(10) . . . . ?
C24C C25C C26C C27C -177.1(5) . . . . ?
C20C C19C C18C C23C -1.9(7) . . . . ?
C20C C19C C18C C17C 174.8(4) . . . . ?
C20C C21C C22C C23C -1.0(7) . . . . ?
C20C C21C C22C C31C 179.5(5) . . . . ?
C18I C23I C22I C24I -177.5(6) . . . . ?
C18I C23I C22I C21I 2.8(11) . . . . ?
C18I C19I C20I C21I -2(2) . . . . ?
O9C C33C C34C C35C 1.1(8) . . . . ?
O9C C33C C34C C39C 178.4(5) . . . . ?
O7C C24C C25C C30C -13.7(7) . . . . ?
O7C C24C C25C C26C 164.0(5) . . . . ?
O10C C33C C34C C35C 179.6(5) . . . . ?
O10C C33C C34C C39C -3.0(8) . . . . ?
C8D N2D C6D O2D 5.5(12) . . . . ?
C8D N2D C6D C5D 179.6(8) . . . . ?
C7C C6C C5C C4C -1.3(9) . . . . ?
C7C C2C C1C O1C -173.1(5) . . . . ?
C7C C2C C1C O2C 8.4(7) . . . . ?
N2P C10P C9P C8P 5.5(12) . . . . ?
N2P C6P C7P C8P -0.8(13) . . . . ?
C22I C23I C18I C19I -1.0(12) . . . . ?
C22I C23I C18I C17I 174.2(6) . . . . ?
C19I C18I C17I O9I 6.6(11) . . . . ?
C19I C18I C17I O10I -173.7(8) . . . . ?
C19I C20I C21I C22I 3(2) . . . . ?
C28C C29C C32C C31C 12.0(9) . . . . ?
C30C C25C C26C C27C 0.6(8) . . . . ?
C30C C29C C32C C31C -166.2(5) . . . . ?
C15C C6C C5C C4C 178.8(6) . . . . ?
C15C C16C C13C C14C 168.1(7) . . . . ?
C15C C16C C13C C12C -12.2(12) . . . . ?
C44C C45C C46C C41C 0.0 . . . . ?
C44C C45C C48C C47C 167.1(18) . . . . ?
C45C C44C C43C C42C 0.0 . . . . ?
C45C C46C C41C C42C 0.0 . . . . ?
C45C C46C C41C C40C 177.9(4) . . . . ?
C45C C48C C47C C38C -170.1(14) . . . . ?
C46C C45C C48C C47C -14(2) . . . . ?
C46C C41C C42C C43C 0.0 . . . . ?
C46C C41C C40C O11C 179.9(4) . . . . ?
C46C C41C C40C O12C -2.8(6) . . . . ?
C41C C42C C43C C44C 0.0 . . . . ?
C42C C41C C40C O11C -2.2(6) . . . . ?
C42C C41C C40C O12C 175.1(4) . . . . ?
C43C C44C C45C C46C 0.0 . . . . ?
C43C C44C C45C C48C 178.6(7) . . . . ?
C6P C7P C8P O2P -179.8(7) . . . . ?
C6P C7P C8P C9P 6.6(12) . . . . ?
C5P N1P C1P C2P 1.8(9) . . . . ?
C5P C4P C3P O1P -177.0(6) . . . . ?
C5P C4P C3P C2P 3.6(10) . . . . ?
C6C C7C C2C C3C -2.5(8) . . . . ?
C6C C7C C2C C1C 179.5(5) . . . . ?
C6C C15C C16C C13C 176.7(6) . . . . ?
C17I C18I C19I C20I -174.7(10) . . . . ?
C25C C24C O7C Rh6 -179.7(3) . . . 2 ?
C25C C30C C29C C28C -0.4(8) . . . . ?
C25C C30C C29C C32C 177.9(5) . . . . ?
C25C C26C C27C C28C -0.3(9) . . . . ?
O1D C2D N1D C4D -178.8(10) . . . . ?
O1D C2D N1D C3D 2.2(16) . . . . ?
C11P N3P C15P C14P -0.7(9) . . . . ?
C11P C12P C13P O3P 177.5(7) . . . . ?
C11P C12P C13P C14P -3.5(11) . . . . ?
C29C C28C C27C C26C -0.3(9) . . . . ?
C29C C30C C25C C24C 177.5(4) . . . . ?
C29C C30C C25C C26C -0.2(8) . . . . ?
C1P N1P C5P C4P -2.2(9) . . . . ?
C1P C2P C3P O1P 176.6(6) . . . . ?
C1P C2P C3P C4P -3.9(10) . . . . ?
C12P C13P C14P C15P 5.0(12) . . . . ?
C3C C2C C1C O1C 8.8(7) . . . . ?
C3C C2C C1C O2C -169.7(5) . . . . ?
C3C C4C C5C C6C -0.8(10) . . . . ?
C6I C7I C2I C3I -0.3(8) . . . . ?
C6I C7I C2I C1I 177.8(5) . . . . ?
C6I C5I C4I C3I -0.9(11) . . . . ?
C5I C6I C8I O3I -9.2(8) . . . . ?
C5I C6I C8I O4I 173.0(6) . . . . ?
C2C C7C C6C C15C -177.1(5) . . . . ?
C2C C7C C6C C5C 3.0(8) . . . . ?
C2C C3C C4C C5C 1.3(9) . . . . ?
C4C C3C C2C C7C 0.3(9) . . . . ?
C4C C3C C2C C1C 178.4(5) . . . . ?
C9C C14C C13C C16C -176.3(6) . . . . ?
C9C C14C C13C C12C 4.0(11) . . . . ?
C9C C10C C11C C12C -4.9(13) . . . . ?
C14C C9C C8C O4C 4.2(9) . . . . ?
C14C C9C C8C O3C -175.4(6) . . . . ?
C14C C9C C10C C11C 5.4(11) . . . . ?
C14C C13C C12C C11C -3.5(12) . . . . ?
C8C C9C C14C C13C 175.6(6) . . . . ?
C8C C9C C10C C11C -175.3(7) . . . . ?
C27C C28C C29C C30C 0.6(8) . . . . ?
C27C C28C C29C C32C -177.6(5) . . . . ?
C40C C41C C42C C43C -178.0(4) . . . . ?
C32C C31C C22C C23C 22.5(9) . . . . ?
C32C C31C C22C C21C -158.0(5) . . . . ?
C11I C12I C13I C14I 2.1(18) . . . . ?
C11I C10I C15I C14I -0.5(11) . . . . ?
C11I C10I C9I O5I 8.3(11) . . . . ?
C11I C10I C9I O6I -174.5(8) . . . . ?
C15I C14I C16I O7I 177.8(6) . . . . ?
C15I C14I C16I O8I -2.7(9) . . . . ?
C15I C14I C13I C12I -2.4(15) . . . . ?
C15I C10I C11I C12I 0.2(16) . . . . ?
C15I C10I C9I O5I -169.2(6) . . . . ?
C15I C10I C9I O6I 8.0(9) . . . . ?
C16C C15C C6C C7C -8.6(10) . . . . ?
C16C C15C C6C C5C 171.3(6) . . . . ?
C16C C13C C12C C11C 176.9(7) . . . . ?
C10C C9C C14C C13C -5.0(11) . . . . ?
C10C C9C C8C O4C -175.2(6) . . . . ?
C10C C9C C8C O3C 5.3(9) . . . . ?
C48C C45C C46C C41C -178.5(8) . . . . ?
O3P C13P C14P C15P -176.0(7) . . . . ?
C2I C7I C6I C5I 1.8(8) . . . . ?
C2I C7I C6I C8I -177.9(5) . . . . ?
C2I C3I C4I C5I 2.4(10) . . . . ?
C18C C19C C20C C21C -0.1(7) . . . . ?
C18C C23C C22C C31C 178.5(5) . . . . ?
C18C C23C C22C C21C -1.0(7) . . . . ?
C13C C12C C11C C10C 4.1(14) . . . . ?
C9I C10I C11I C12I -177.3(9) . . . . ?
C9I C10I C15I C14I 177.0(6) . . . . ?
C24I C22I C21I C20I 176.2(10) . . . . ?
C15P N3P C11P C12P 2.3(8) . . . . ?
C21I C22I C24I O12I 172.0(8) . . . . ?
C21I C22I C24I O11I -11.6(11) . . . . ?
C16I C14I C15I C10I 179.2(6) . . . . ?
C16I C14I C13I C12I -180.0(9) . . . . ?
C22C C23C C18C C19C 2.4(7) . . . . ?
C22C C23C C18C C17C -174.2(4) . . . . ?
C22C C31C C32C C29C 179.8(5) . . . . ?
C8I C6I C5I C4I 178.5(6) . . . . ?
C4I C3I C2I C7I -1.8(9) . . . . ?
C4I C3I C2I C1I -180.0(6) . . . . ?
C13I C12I C11I C10I -1.0(19) . . . . ?
C13I C14I C15I C10I 1.6(12) . . . . ?
C13I C14I C16I O7I -4.6(11) . . . . ?
C13I C14I C16I O8I 174.9(8) . . . . ?
C33C C34C C39C C38C -177.4(6) . . . . ?
C7D N2D C6D O2D -175.4(7) . . . . ?
C7D N2D C6D C5D -1.4(13) . . . . ?
C37C C36C C35C C34C 0.0 . . . . ?
C37C C38C C47C C48C 4(2) . . . . ?
C36C C37C C38C C39C 0.0 . . . . ?
C36C C37C C38C C47C 178.9(8) . . . . ?
C36C C35C C34C C33C 177.3(6) . . . . ?
C36C C35C C34C C39C 0.0 . . . . ?
C35C C34C C39C C38C 0.0 . . . . ?
C34C C39C C38C C37C 0.0 . . . . ?
C34C C39C C38C C47C -179.0(7) . . . . ?
C39C C38C C47C C48C -176.6(18) . . . . ?
C38C C37C C36C C35C 0.0 . . . . ?
C9D C10D N3D O3D 176.2(14) . . . . ?
C9D C10D N3D C11D -11(2) . . . . ?
C16D N4D C14D O4D -17(3) . . . . ?
C16D N4D C14D C13D -174.0(13) . . . . ?
C12D C10D N3D O3D 29(3) . . . . ?
C12D C10D N3D C11D -158(2) . . . . ?
C15D N4D C14D O4D 177.5(18) . . . . ?
C15D N4D C14D C13D 21(3) . . . . ?
C1D C2D N1D C4D 6.1(17) . . . . ?
C1D C2D N1D C3D -173.0(12) . . . . ?

loop_
_smtbx_masks_void_nr
_smtbx_masks_void_average_x
_smtbx_masks_void_average_y
_smtbx_masks_void_average_z
_smtbx_masks_void_volume
_smtbx_masks_void_count_electrons
_smtbx_masks_void_content
1 -0.497 -0.313 -0.441 3770.3 1613.5 ?
